data_4333177
loop_
_publ_author_name
'Konarev, Dmitri V.'
'Khasanov, Salavat S.'
'Saito, Gunzi'
'Otsuka, Akihiro'
'Lyubovskaya, Rimma N.'

_publ_section_title
;
 Ionic and neutral C60 complexes with coordination assemblies of metal
 tetraphenylporphyrins, MIITPP2.DMP (M=Mn, Zn). Coexistence of (C60-)2
 dimers bonded by one and two single bonds in the same compound.
;
_journal_issue 18
_journal_name_full 'Inorganic chemistry'
_journal_page_first 7601
_journal_page_last 7609
_journal_paper_doi 10.1021/ic061628z
_journal_volume 46
_journal_year 2007
_chemical_formula_moiety '2(C44 H28 N4 ZN1), C6 H14 N2, 2(C60), 4(C6 H5 CL1)'
_chemical_formula_sum 'C238 H90 Cl4 N10 Zn2'
_chemical_formula_weight 3361.74
_chemical_name_systematic
;
 ?
;
_space_group_IT_number 14
_symmetry_cell_setting monoclinic
_symmetry_space_group_name_Hall '-P 2yn'
_symmetry_space_group_name_H-M 'P 1 21/n 1'
_atom_sites_solution_hydrogens geom
_atom_sites_solution_primary direct
_atom_sites_solution_secondary difmap
_audit_creation_method SHELXL-97
_cell_angle_alpha 90.00
_cell_angle_beta 105.794(2)
_cell_angle_gamma 90.00
_cell_formula_units_Z 2
_cell_length_a 14.0420(10)
_cell_length_b 30.708(2)
_cell_length_c 18.1860(10)
_cell_measurement_reflns_used 5327
_cell_measurement_temperature 100(2)
_cell_measurement_theta_max 27.96
_cell_measurement_theta_min 2.31
_cell_volume 7545.8(8)
_computing_cell_refinement 'SAINT (Bruker, 2004)'
_computing_data_collection 'APEX2 (Bruker, 2004)'
_computing_data_reduction 'SAINT (Bruker, 2004)'
_computing_molecular_graphics 'WinGX (Farrugia, 1999)'
_computing_publication_material 'SHELXL-97 (Sheldrick, 1997)'
_computing_structure_refinement 'SHELXL-97 (Sheldrick, 1997)'
_computing_structure_solution 'SHELXTL (Bruker, 2004)'
_diffrn_ambient_temperature 100(2)
_diffrn_detector_area_resol_mean 25
_diffrn_measured_fraction_theta_full 0.991
_diffrn_measured_fraction_theta_max 0.991
_diffrn_measurement_device_type 'Bruker Nonius X8Apex CCD area-detector'
_diffrn_measurement_method '\f scans'
_diffrn_radiation_monochromator graphite
_diffrn_radiation_source 'fine-focus sealed tube'
_diffrn_radiation_type MoK\a
_diffrn_radiation_wavelength 0.71073
_diffrn_reflns_av_R_equivalents 0.0325
_diffrn_reflns_av_sigmaI/netI 0.0527
_diffrn_reflns_limit_h_max 18
_diffrn_reflns_limit_h_min -18
_diffrn_reflns_limit_k_max 40
_diffrn_reflns_limit_k_min -32
_diffrn_reflns_limit_l_max 12
_diffrn_reflns_limit_l_min -24
_diffrn_reflns_number 43727
_diffrn_reflns_theta_full 28.35
_diffrn_reflns_theta_max 28.35
_diffrn_reflns_theta_min 1.65
_exptl_absorpt_coefficient_mu 0.462
_exptl_absorpt_correction_T_max 0.9133
_exptl_absorpt_correction_T_min 0.8368
_exptl_absorpt_correction_type multi-scan
_exptl_absorpt_process_details 'SADABS (Bruker, 2004)'
_exptl_crystal_colour black
_exptl_crystal_density_diffrn 1.480
_exptl_crystal_density_method 'not measured'
_exptl_crystal_description prism
_exptl_crystal_F_000 3432
_exptl_crystal_size_max 0.40
_exptl_crystal_size_mid 0.30
_exptl_crystal_size_min 0.20
_refine_diff_density_max 1.297
_refine_diff_density_min -0.920
_refine_diff_density_rms 0.082
_refine_ls_extinction_method none
_refine_ls_goodness_of_fit_ref 1.087
_refine_ls_hydrogen_treatment constr
_refine_ls_matrix_type fullcycle
_refine_ls_number_parameters 1708
_refine_ls_number_reflns 18697
_refine_ls_number_restraints 10003
_refine_ls_restrained_S_all 0.901
_refine_ls_R_factor_all 0.0949
_refine_ls_R_factor_gt 0.0597
_refine_ls_shift/su_max 0.002
_refine_ls_shift/su_mean 0.000
_refine_ls_structure_factor_coef Fsqd
_refine_ls_weighting_details 'calc w=1/[\s^2^(Fo^2^)+(0.1134P)^2^+0.0000P] where P=(Fo^2^+2Fc^2^)/3'
_refine_ls_weighting_scheme calc
_refine_ls_wR_factor_gt 0.1686
_refine_ls_wR_factor_ref 0.1871
_reflns_number_gt 12800
_reflns_number_total 18697
_reflns_threshold_expression >2sigma(I)
_cod_data_source_file ic061628zsup2.cif
_cod_data_source_block sn013
_cod_depositor_comments
;
The following automatic conversions were performed:

'_symmetry_cell_setting' value 'Monoclinic' changed to 'monoclinic'
according to /home/saulius/struct/CIF-dictionaries/cif_core.dic
dictionary named 'cif_core.dic' version 2.4.2 from 2011-04-26.

Automatic conversion script
Id: cif_fix_values 1891 2012-01-12 08:04:46Z andrius 

 Adding full bibliography for 4333176--4333177.cif.
;
_cod_original_sg_symbol_H-M 'P2(1)/n  '
_cod_database_code 4333177

loop_
_symmetry_equiv_pos_as_xyz
'x, y, z'
'-x+1/2, y+1/2, -z+1/2'
'-x, -y, -z'
'x-1/2, -y-1/2, z-1/2'

loop_
_atom_site_label
_atom_site_type_symbol
_atom_site_fract_x
_atom_site_fract_y
_atom_site_fract_z
_atom_site_U_iso_or_equiv
_atom_site_adp_type
_atom_site_occupancy
_atom_site_symmetry_multiplicity
_atom_site_calc_flag
_atom_site_refinement_flags
_atom_site_disorder_assembly
_atom_site_disorder_group
Zn Zn 0.373516(15) 0.415609(7) 0.996175(12) 0.01771(6) Uani 1 1 d . . .
N1 N 0.47389(12) 0.40308(5) 1.10032(9) 0.0189(3) Uani 1 1 d . . .
N2 N 0.26556(12) 0.42325(5) 1.05481(9) 0.0196(3) Uani 1 1 d . A .
N3 N 0.25975(12) 0.40263(5) 0.89920(9) 0.0208(3) Uani 1 1 d . A .
N4 N 0.47017(11) 0.38523(5) 0.94357(9) 0.0192(3) Uani 1 1 d . A .
C1 C 0.56969(14) 0.38923(6) 1.11188(11) 0.0199(4) Uani 1 1 d . . .
C2 C 0.62400(15) 0.39640(7) 1.19050(11) 0.0242(4) Uani 1 1 d . . .
H2 H 0.6916 0.3896 1.2132 0.029 Uiso 1 1 calc R . .
C3 C 0.56021(15) 0.41463(7) 1.22588(11) 0.0242(4) Uani 1 1 d . . .
H3 H 0.5751 0.4237 1.2777 0.029 Uiso 1 1 calc R . .
C4 C 0.46553(15) 0.41759(6) 1.16964(11) 0.0206(4) Uani 1 1 d . A .
C5 C 0.37724(15) 0.43140(6) 1.18482(11) 0.0224(4) Uani 1 1 d . . .
C6 C 0.28357(15) 0.42981(6) 1.13229(11) 0.0213(4) Uani 1 1 d . A .
C7 C 0.19050(16) 0.43246(7) 1.15200(12) 0.0268(4) Uani 1 1 d . . .
H7 H 0.1822 0.4373 1.2015 0.032 Uiso 1 1 calc R A .
C8 C 0.11751(16) 0.42674(7) 1.08642(12) 0.0251(4) Uani 1 1 d . A .
H8 H 0.0484 0.4261 1.0814 0.030 Uiso 1 1 calc R . .
C9 C 0.16469(15) 0.42176(6) 1.02557(12) 0.0202(4) Uani 1 1 d . . .
C10 C 0.11444(14) 0.41642(6) 0.94810(11) 0.0201(4) Uani 1 1 d . A .
C11 C 0.16109(14) 0.40947(6) 0.88935(11) 0.0213(4) Uani 1 1 d . . .
C12 C 0.10941(15) 0.40818(7) 0.80889(12) 0.0282(5) Uani 1 1 d . A .
H12 H 0.0403 0.4120 0.7870 0.034 Uiso 1 1 calc R . .
C13 C 0.17792(15) 0.40056(8) 0.77073(12) 0.0285(5) Uani 1 1 d . . .
H13 H 0.1665 0.3986 0.7169 0.034 Uiso 1 1 calc R A .
C14 C 0.27254(14) 0.39589(7) 0.82789(11) 0.0226(4) Uani 1 1 d . A .
C15 C 0.36074(14) 0.38366(7) 0.81153(11) 0.0228(4) Uani 1 1 d . . .
C16 C 0.45128(14) 0.37644(6) 0.86647(11) 0.0208(4) Uani 1 1 d . A .
C17 C 0.53623(15) 0.35563(7) 0.85193(12) 0.0249(4) Uani 1 1 d . . .
H17 H 0.5431 0.3470 0.8035 0.030 Uiso 1 1 calc R A .
C18 C 0.60449(15) 0.35061(7) 0.92021(11) 0.0242(4) Uani 1 1 d . A .
H18 H 0.6674 0.3370 0.9289 0.029 Uiso 1 1 calc R . .
C19 C 0.56349(14) 0.36981(6) 0.97728(11) 0.0214(4) Uani 1 1 d . . .
C20 C 0.61146(14) 0.37189(6) 1.05596(11) 0.0201(4) Uani 1 1 d . A .
C21 C 0.71272(14) 0.35219(7) 1.08305(11) 0.0222(4) Uani 1 1 d . . .
C22 C 0.79134(15) 0.36760(7) 1.05766(12) 0.0272(4) Uani 1 1 d . A .
H22 H 0.7821 0.3923 1.0250 0.033 Uiso 1 1 calc R . .
C23 C 0.88292(16) 0.34737(8) 1.07935(13) 0.0339(5) Uani 1 1 d . . .
H23 H 0.9363 0.3583 1.0621 0.041 Uiso 1 1 calc R A .
C24 C 0.89631(17) 0.31093(9) 1.12646(13) 0.0378(6) Uani 1 1 d . A .
H24 H 0.9583 0.2963 1.1399 0.045 Uiso 1 1 calc R . .
C25 C 0.81982(17) 0.29600(8) 1.15377(13) 0.0330(5) Uani 1 1 d . . .
H25 H 0.8294 0.2716 1.1872 0.040 Uiso 1 1 calc R A .
C26 C 0.72844(15) 0.31685(7) 1.13216(12) 0.0269(4) Uani 1 1 d . A .
H26 H 0.6760 0.3067 1.1514 0.032 Uiso 1 1 calc R . .
C27A C 0.3869(4) 0.45062(10) 1.26229(19) 0.0304(9) Uani 0.711(4) 1 d PG A 1
C28A C 0.3826(2) 0.49557(9) 1.26974(14) 0.0432(9) Uani 0.711(4) 1 d PG A 1
H28A H 0.3737 0.5137 1.2261 0.052 Uiso 0.711(4) 1 calc PR A 1
C29A C 0.3913(3) 0.51399(9) 1.34109(16) 0.0617(13) Uani 0.711(4) 1 d PG A 1
H29A H 0.3884 0.5447 1.3462 0.074 Uiso 0.711(4) 1 calc PR A 1
C30A C 0.4043(3) 0.48745(13) 1.40499(13) 0.0680(18) Uani 0.711(4) 1 d PG A 1
H30A H 0.4103 0.5000 1.4538 0.082 Uiso 0.711(4) 1 calc PR A 1
C31A C 0.4087(4) 0.44250(13) 1.3975(2) 0.080(2) Uani 0.711(4) 1 d PG A 1
H31A H 0.4176 0.4244 1.4412 0.095 Uiso 0.711(4) 1 calc PR A 1
C32A C 0.3999(5) 0.42408(9) 1.3262(3) 0.0463(9) Uani 0.711(4) 1 d PG A 1
H32A H 0.4029 0.3934 1.3211 0.056 Uiso 0.711(4) 1 calc PR A 1
C27B C 0.3737(11) 0.4420(3) 1.2659(5) 0.0304(9) Uani 0.289(4) 1 d PG A 2
C28B C 0.3389(7) 0.4831(3) 1.2778(4) 0.0432(9) Uani 0.289(4) 1 d PG A 2
H28B H 0.3188 0.5029 1.2364 0.052 Uiso 0.289(4) 1 calc PR A 2
C29B C 0.3335(7) 0.4951(3) 1.3502(4) 0.0617(13) Uani 0.289(4) 1 d PG A 2
H29B H 0.3097 0.5231 1.3583 0.074 Uiso 0.289(4) 1 calc PR A 2
C30B C 0.3629(7) 0.4660(3) 1.4108(4) 0.0680(18) Uani 0.289(4) 1 d PG A 2
H30B H 0.3592 0.4743 1.4603 0.082 Uiso 0.289(4) 1 calc PR A 2
C31B C 0.3978(11) 0.4250(3) 1.3989(6) 0.080(2) Uani 0.289(4) 1 d PG A 2
H31B H 0.4179 0.4052 1.4404 0.095 Uiso 0.289(4) 1 calc PR A 2
C32B C 0.4032(14) 0.4130(3) 1.3265(7) 0.0463(9) Uani 0.289(4) 1 d PG A 2
H32B H 0.4270 0.3849 1.3184 0.056 Uiso 0.289(4) 1 calc PR A 2
C33 C 0.00372(15) 0.41805(6) 0.92510(12) 0.0227(4) Uani 1 1 d . . .
C34 C -0.04720(18) 0.45686(8) 0.92578(17) 0.0446(7) Uani 1 1 d . A .
H34 H -0.0111 0.4830 0.9409 0.054 Uiso 1 1 calc R . .
C35 C -0.15026(18) 0.45794(8) 0.90469(18) 0.0502(7) Uani 1 1 d . . .
H35 H -0.1840 0.4846 0.9067 0.060 Uiso 1 1 calc R A .
C36 C -0.20362(16) 0.42006(8) 0.88078(14) 0.0337(5) Uani 1 1 d . A .
H36 H -0.2738 0.4209 0.8637 0.040 Uiso 1 1 calc R . .
C37 C -0.15399(15) 0.38139(8) 0.88212(12) 0.0280(5) Uani 1 1 d . . .
H37 H -0.1903 0.3552 0.8680 0.034 Uiso 1 1 calc R A .
C38 C -0.05134(15) 0.38031(7) 0.90392(12) 0.0254(4) Uani 1 1 d . A .
H38 H -0.0182 0.3533 0.9044 0.031 Uiso 1 1 calc R . .
C39 C 0.35581(15) 0.37467(8) 0.72950(12) 0.0285(5) Uani 1 1 d . A .
C40 C 0.3946(2) 0.40349(11) 0.68820(14) 0.0490(7) Uani 1 1 d . . .
H40 H 0.4277 0.4289 0.7122 0.059 Uiso 1 1 calc R A .
C41 C 0.3861(3) 0.39593(14) 0.61108(17) 0.0684(10) Uani 1 1 d . A .
H41 H 0.4129 0.4162 0.5827 0.082 Uiso 1 1 calc R . .
C42 C 0.3387(2) 0.35900(12) 0.57585(14) 0.0558(8) Uani 1 1 d . . .
H42 H 0.3318 0.3542 0.5230 0.067 Uiso 1 1 calc R A .
C43 C 0.3018(2) 0.32936(11) 0.61699(14) 0.0495(7) Uani 1 1 d . A .
H43 H 0.2707 0.3036 0.5931 0.059 Uiso 1 1 calc R . .
C44 C 0.30983(19) 0.33699(9) 0.69402(14) 0.0424(6) Uani 1 1 d . . .
H44 H 0.2839 0.3164 0.7225 0.051 Uiso 1 1 calc R A .
N5 N 0.39501(12) 0.48628(5) 0.97229(9) 0.0210(3) Uani 1 1 d . . .
C45 C 0.45842(15) 0.49387(7) 0.92012(11) 0.0232(4) Uani 1 1 d . . .
H45A H 0.4490 0.5242 0.9009 0.028 Uiso 1 1 calc R . .
H45B H 0.4372 0.4741 0.8756 0.028 Uiso 1 1 calc R . .
C46 C 0.43311(15) 0.51359(6) 1.04138(11) 0.0231(4) Uani 1 1 d . . .
H46A H 0.3945 0.5072 1.0783 0.028 Uiso 1 1 calc R . .
H46B H 0.4229 0.5447 1.0268 0.028 Uiso 1 1 calc R . .
C47 C 0.29406(15) 0.50214(7) 0.93275(13) 0.0286(5) Uani 1 1 d . . .
H47A H 0.2668 0.4847 0.8867 0.043 Uiso 1 1 calc R . .
H47B H 0.2975 0.5327 0.9184 0.043 Uiso 1 1 calc R . .
H47C H 0.2513 0.4995 0.9671 0.043 Uiso 1 1 calc R . .
C301 C 0.2499(2) 0.11921(12) 0.15359(16) 0.0424(12) Uani 0.34 1 d PDU B 1
C302 C 0.1962(3) 0.15453(9) 0.17775(16) 0.0492(11) Uani 0.34 1 d PDU B 1
C303 C 0.2695(2) 0.18461(10) 0.2225(2) 0.0520(11) Uani 0.34 1 d PDU B 1
C304 C 0.3680(3) 0.16782(9) 0.2274(2) 0.0570(13) Uani 0.34 1 d PDU B 1
C305 C 0.3555(2) 0.12746(11) 0.18390(17) 0.0528(14) Uani 0.34 1 d PDU B 1
C306 C 0.21438(19) 0.10138(10) 0.0823(2) 0.0465(12) Uani 0.34 1 d PDU B 1
C307 C 0.2816(2) 0.09167(11) 0.03618(15) 0.0442(12) Uani 0.34 1 d PDU B 1
C308 C 0.23400(19) 0.10071(10) -0.04393(18) 0.0485(9) Uani 0.34 1 d PDU B 1
C309 C 0.1366(2) 0.11807(9) -0.04699(19) 0.0497(14) Uani 0.34 1 d PDU B 1
C310 C 0.1247(3) 0.11848(9) 0.03000(15) 0.0440(12) Uani 0.34 1 d PDU B 1
C311 C 0.1108(2) 0.17017(9) 0.12893(19) 0.0495(10) Uani 0.34 1 d PDU B 1
C312 C 0.0741(2) 0.15175(12) 0.05270(14) 0.0458(13) Uani 0.34 1 d PDU B 1
C313 C 0.0319(3) 0.18661(8) -0.0005(2) 0.0469(13) Uani 0.34 1 d PDU B 1
C314 C 0.0440(3) 0.22696(11) 0.04306(16) 0.0527(15) Uani 0.34 1 d PDU B 1
C315 C 0.0927(2) 0.21688(10) 0.12260(19) 0.0507(14) Uani 0.34 1 d PDU B 1
C316 C 0.25203(19) 0.22855(10) 0.2169(2) 0.0600(12) Uani 0.34 1 d PDU B 1
C317 C 0.1610(3) 0.24514(9) 0.16567(16) 0.0583(12) Uani 0.34 1 d PDU B 1
C318 C 0.1850(2) 0.28518(11) 0.13180(17) 0.0597(13) Uani 0.34 1 d PDU B 1
C319 C 0.2905(2) 0.29333(12) 0.16248(16) 0.0561(11) Uani 0.34 1 d PDU B 1
C320 C 0.3320(3) 0.25846(9) 0.2157(2) 0.0544(14) Uani 0.34 1 d PDU B 1
C321 C 0.4429(2) 0.19595(10) 0.2251(2) 0.0533(13) Uani 0.34 1 d PDU B 1
C322 C 0.4246(2) 0.24263(10) 0.2200(2) 0.0553(13) Uani 0.34 1 d PDU B 1
C323 C 0.4812(2) 0.26047(12) 0.17088(16) 0.0497(14) Uani 0.34 1 d PDU B 1
C324 C 0.5350(3) 0.22530(8) 0.14625(16) 0.0457(13) Uani 0.34 1 d PDU B 1
C325 C 0.5107(2) 0.18519(10) 0.17988(16) 0.0476(10) Uani 0.34 1 d PDU B 1
C326 C 0.41914(19) 0.11737(10) 0.1412(2) 0.0504(16) Uani 0.34 1 d PDU B 1
C327 C 0.4990(3) 0.14719(9) 0.1389(2) 0.0497(11) Uani 0.34 1 d PDU B 1
C328 C 0.5116(3) 0.14683(9) 0.06213(15) 0.0492(14) Uani 0.34 1 d PDU B 1
C329 C 0.4382(2) 0.11697(10) 0.01678(19) 0.0521(11) Uani 0.34 1 d PDU B 1
C330 C 0.3812(2) 0.09863(12) 0.06528(15) 0.0516(14) Uani 0.34 1 d PDU B 1
C331 C 0.3278(2) 0.29271(12) -0.07927(16) 0.0424(12) Uani 0.34 1 d PDU B 1
C332 C 0.3807(3) 0.25704(9) -0.10323(16) 0.0492(11) Uani 0.34 1 d PDU B 1
C333 C 0.30863(19) 0.22709(10) -0.14970(19) 0.0520(11) Uani 0.34 1 d PDU B 1
C334 C 0.2105(3) 0.24385(9) -0.1533(2) 0.0570(13) Uani 0.34 1 d PDU B 1
C335 C 0.2225(2) 0.28426(11) -0.11003(17) 0.0528(14) Uani 0.34 1 d PDU B 1
C336 C 0.36286(19) 0.31038(10) -0.0078(2) 0.0465(12) Uani 0.34 1 d PDU B 1
C337 C 0.2946(2) 0.32099(11) 0.03715(16) 0.0442(12) Uani 0.34 1 d PDU B 1
C338 C 0.34389(19) 0.31028(10) 0.11640(19) 0.0485(9) Uani 0.34 1 d PDU B 1
C339 C 0.4428(2) 0.29384(9) 0.12169(19) 0.0497(14) Uani 0.34 1 d PDU B 1
C340 C 0.4530(3) 0.29343(9) 0.04425(15) 0.0440(12) Uani 0.34 1 d PDU B 1
C341 C 0.4660(2) 0.24128(10) -0.0544(2) 0.0495(10) Uani 0.34 1 d PDU B 1
C342 C 0.5039(2) 0.26040(12) 0.02115(15) 0.0458(13) Uani 0.34 1 d PDU B 1
C343 C 0.5452(3) 0.22510(8) 0.0735(2) 0.0469(13) Uani 0.34 1 d PDU B 1
C344 C 0.5334(3) 0.18464(11) 0.03020(16) 0.0527(15) Uani 0.34 1 d PDU B 1
C345 C 0.4847(2) 0.19460(10) -0.04938(19) 0.0507(14) Uani 0.34 1 d PDU B 1
C346 C 0.32596(19) 0.18312(10) -0.1446(2) 0.0600(12) Uani 0.34 1 d PDU B 1
C347 C 0.4161(3) 0.16636(9) -0.09224(16) 0.0583(12) Uani 0.34 1 d PDU B 1
C348 C 0.3931(2) 0.12613(11) -0.05827(17) 0.0597(13) Uani 0.34 1 d PDU B 1
C349 C 0.2876(2) 0.11797(12) -0.08955(16) 0.0561(11) Uani 0.34 1 d PDU B 1
C350 C 0.2465(3) 0.15326(9) -0.1420(2) 0.0544(14) Uani 0.34 1 d PDU B 1
C351 C 0.1355(2) 0.21572(10) -0.1513(2) 0.0533(13) Uani 0.34 1 d PDU B 1
C352 C 0.1539(2) 0.16902(10) -0.1460(2) 0.0553(13) Uani 0.34 1 d PDU B 1
C353 C 0.0975(2) 0.15106(12) -0.09684(16) 0.0497(14) Uani 0.34 1 d PDU B 1
C354 C 0.0436(3) 0.18634(8) -0.07282(16) 0.0457(13) Uani 0.34 1 d PDU B 1
C355 C 0.0672(2) 0.22655(10) -0.10648(16) 0.0476(10) Uani 0.34 1 d PDU B 1
C356 C 0.1582(2) 0.29446(10) -0.0678(2) 0.0504(16) Uani 0.34 1 d PDU B 1
C357 C 0.0787(3) 0.26452(9) -0.0655(2) 0.0497(11) Uani 0.34 1 d PDU B 1
C358 C 0.0659(3) 0.26482(9) 0.01132(16) 0.0492(14) Uani 0.34 1 d PDU B 1
C359 C 0.1389(2) 0.29475(10) 0.05701(19) 0.0521(11) Uani 0.34 1 d PDU B 1
C360 C 0.1955(2) 0.31303(12) 0.00817(16) 0.0516(14) Uani 0.34 1 d PDU B 1
C401 C 0.4489(3) 0.28971(12) 0.13600(19) 0.0526(14) Uani 0.33 1 d PDU C 2
C402 C 0.4981(3) 0.25065(10) 0.1732(2) 0.0567(12) Uani 0.33 1 d PDU C 2
C403 C 0.4379(3) 0.23339(11) 0.2203(2) 0.0560(12) Uani 0.33 1 d PDU C 2
C404 C 0.3530(3) 0.26185(11) 0.2135(2) 0.0603(16) Uani 0.33 1 d PDU C 2
C405 C 0.3596(2) 0.29652(13) 0.16060(19) 0.0482(9) Uani 0.33 1 d PDU C 2
C406 C 0.4489(3) 0.29873(12) 0.0622(2) 0.0461(12) Uani 0.33 1 d PDU C 2
C407 C 0.3591(2) 0.31422(14) 0.00794(17) 0.0439(12) Uani 0.33 1 d PDU C 2
C408 C 0.3510(3) 0.29596(12) -0.0673(2) 0.0495(13) Uani 0.33 1 d PDU C 2
C409 C 0.4357(3) 0.26733(11) -0.0587(2) 0.0501(10) Uani 0.33 1 d PDU C 2
C410 C 0.4955(3) 0.26900(11) 0.02034(18) 0.0500(14) Uani 0.33 1 d PDU C 2
C411 C 0.5434(3) 0.22301(11) 0.1342(2) 0.0601(16) Uani 0.33 1 d PDU C 2
C412 C 0.5420(3) 0.23229(12) 0.05540(19) 0.0521(12) Uani 0.33 1 d PDU C 2
C413 C 0.5315(3) 0.19148(10) 0.0132(2) 0.0525(13) Uani 0.33 1 d PDU C 2
C414 C 0.5254(3) 0.15675(13) 0.06621(18) 0.0536(13) Uani 0.33 1 d PDU C 2
C415 C 0.5326(3) 0.17608(11) 0.1406(2) 0.0606(12) Uani 0.33 1 d PDU C 2
C416 C 0.4282(3) 0.18924(11) 0.2264(3) 0.0631(17) Uani 0.33 1 d PDU C 2
C417 C 0.4769(3) 0.15985(10) 0.1856(2) 0.0547(9) Uani 0.33 1 d PDU C 2
C418 C 0.4109(2) 0.12318(13) 0.1592(2) 0.0530(13) Uani 0.33 1 d PDU C 2
C419 C 0.3217(2) 0.12998(12) 0.18391(19) 0.0508(11) Uani 0.33 1 d PDU C 2
C420 C 0.3325(3) 0.17077(10) 0.2260(2) 0.0566(12) Uani 0.33 1 d PDU C 2
C421 C 0.2626(3) 0.24437(11) 0.2120(2) 0.0530(11) Uani 0.33 1 d PDU C 2
C422 C 0.2526(3) 0.19753(11) 0.2192(3) 0.0575(13) Uani 0.33 1 d PDU C 2
C423 C 0.1565(3) 0.18528(11) 0.16955(19) 0.0519(9) Uani 0.33 1 d PDU C 2
C424 C 0.1071(3) 0.22419(10) 0.1318(2) 0.0545(14) Uani 0.33 1 d PDU C 2
C425 C 0.1734(3) 0.26085(13) 0.1582(2) 0.0532(14) Uani 0.33 1 d PDU C 2
C426 C 0.2757(2) 0.31206(12) 0.1098(2) 0.0485(10) Uani 0.33 1 d PDU C 2
C427 C 0.1797(2) 0.29354(11) 0.1085(2) 0.0506(12) Uani 0.33 1 d PDU C 2
C428 C 0.1195(3) 0.29177(12) 0.02953(18) 0.0531(12) Uani 0.33 1 d PDU C 2
C429 C 0.1794(2) 0.30882(12) -0.0179(2) 0.0439(10) Uani 0.33 1 d PDU C 2
C430 C 0.2756(3) 0.32156(14) 0.03136(17) 0.0444(13) Uani 0.33 1 d PDU C 2
C431 C 0.1339(3) 0.12378(12) -0.06427(19) 0.0526(14) Uani 0.33 1 d PDU C 2
C432 C 0.0858(3) 0.16311(11) -0.1014(2) 0.0567(12) Uani 0.33 1 d PDU C 2
C433 C 0.1440(3) 0.18046(11) -0.1499(2) 0.0560(12) Uani 0.33 1 d PDU C 2
C434 C 0.2295(3) 0.15223(11) -0.1416(2) 0.0603(16) Uani 0.33 1 d PDU C 2
C435 C 0.2230(2) 0.11737(13) -0.08908(19) 0.0482(9) Uani 0.33 1 d PDU C 2
C436 C 0.1348(3) 0.11474(12) 0.0097(2) 0.0461(12) Uani 0.33 1 d PDU C 2
C437 C 0.2245(2) 0.09831(14) 0.06322(17) 0.0439(12) Uani 0.33 1 d PDU C 2
C438 C 0.2312(2) 0.11834(12) 0.1371(2) 0.0495(13) Uani 0.33 1 d PDU C 2
C439 C 0.1460(3) 0.14653(10) 0.1306(2) 0.0501(10) Uani 0.33 1 d PDU C 2
C440 C 0.0878(3) 0.14449(11) 0.05133(18) 0.0500(14) Uani 0.33 1 d PDU C 2
C441 C 0.0410(3) 0.19096(11) -0.0623(2) 0.0601(16) Uani 0.33 1 d PDU C 2
C442 C 0.0408(3) 0.18109(12) 0.01595(19) 0.0521(12) Uani 0.33 1 d PDU C 2
C443 C 0.0516(3) 0.22216(10) 0.0572(2) 0.0525(13) Uani 0.33 1 d PDU C 2
C444 C 0.0579(3) 0.25709(13) 0.00451(18) 0.0536(13) Uani 0.33 1 d PDU C 2
C445 C 0.0509(3) 0.23781(11) -0.0699(2) 0.0606(12) Uani 0.33 1 d PDU C 2
C446 C 0.1534(3) 0.22459(11) -0.1569(2) 0.0631(17) Uani 0.33 1 d PDU C 2
C447 C 0.1063(3) 0.25416(10) -0.1149(2) 0.0547(9) Uani 0.33 1 d PDU C 2
C448 C 0.1719(3) 0.29101(14) -0.0881(2) 0.0530(13) Uani 0.33 1 d PDU C 2
C449 C 0.2605(3) 0.28421(13) -0.1137(2) 0.0508(11) Uani 0.33 1 d PDU C 2
C450 C 0.2493(3) 0.24317(10) -0.1551(2) 0.0566(12) Uani 0.33 1 d PDU C 2
C451 C 0.3196(3) 0.16964(11) -0.1408(2) 0.0530(11) Uani 0.33 1 d PDU C 2
C452 C 0.3296(3) 0.21651(11) -0.1481(3) 0.0575(13) Uani 0.33 1 d PDU C 2
C453 C 0.4256(3) 0.22884(11) -0.0983(2) 0.0519(9) Uani 0.33 1 d PDU C 2
C454 C 0.4749(3) 0.18980(10) -0.0610(2) 0.0545(14) Uani 0.33 1 d PDU C 2
C455 C 0.4090(3) 0.15299(12) -0.0872(2) 0.0532(14) Uani 0.33 1 d PDU C 2
C456 C 0.3073(3) 0.10171(13) -0.0387(2) 0.0485(10) Uani 0.33 1 d PDU C 2
C457 C 0.4030(2) 0.12036(12) -0.0374(2) 0.0506(12) Uani 0.33 1 d PDU C 2
C458 C 0.4636(3) 0.12206(12) 0.04150(18) 0.0531(12) Uani 0.33 1 d PDU C 2
C459 C 0.4045(2) 0.10480(12) 0.0894(2) 0.0439(10) Uani 0.33 1 d PDU C 2
C460 C 0.3084(2) 0.09214(14) 0.03986(17) 0.0444(13) Uani 0.33 1 d PDU C 2
C501 C 0.2884(2) 0.13773(11) -0.1176(2) 0.0587(10) Uani 0.33 1 d PDU D 3
C502 C 0.2692(3) 0.10625(13) -0.0634(2) 0.0616(13) Uani 0.33 1 d PDU D 3
C503 C 0.3606(2) 0.10128(14) -0.0025(2) 0.0531(10) Uani 0.33 1 d PDU D 3
C504 C 0.4364(3) 0.12888(12) -0.01916(19) 0.0547(11) Uani 0.33 1 d PDU D 3
C505 C 0.3911(3) 0.15173(11) -0.0902(2) 0.0577(15) Uani 0.33 1 d PDU D 3
C506 C 0.2166(2) 0.16702(12) -0.1521(2) 0.0643(11) Uani 0.33 1 d PDU D 3
C507 C 0.2423(3) 0.21226(10) -0.1601(2) 0.0616(10) Uani 0.33 1 d PDU D 3
C508 C 0.1640(2) 0.24072(12) -0.1500(2) 0.0597(12) Uani 0.33 1 d PDU D 3
C509 C 0.0901(3) 0.21249(11) -0.1323(2) 0.0615(11) Uani 0.33 1 d PDU D 3
C510 C 0.1221(3) 0.16750(12) -0.1336(2) 0.0634(12) Uani 0.33 1 d PDU D 3
C511 C 0.1799(2) 0.10633(14) -0.0468(2) 0.0636(12) Uani 0.33 1 d PDU D 3
C512 C 0.1041(3) 0.13787(11) -0.0827(2) 0.0640(13) Uani 0.33 1 d PDU D 3
C513 C 0.0526(3) 0.15149(11) -0.02718(18) 0.0630(11) Uani 0.33 1 d PDU D 3
C514 C 0.0974(3) 0.12851(11) 0.0437(2) 0.0533(11) Uani 0.33 1 d PDU D 3
C515 C 0.1757(2) 0.10065(14) 0.0318(2) 0.0555(11) Uani 0.33 1 d PDU D 3
C516 C 0.3565(2) 0.09587(14) 0.0714(2) 0.0512(12) Uani 0.33 1 d PDU D 3
C517 C 0.2617(3) 0.09544(13) 0.08900(19) 0.0505(10) Uani 0.33 1 d PDU D 3
C518 C 0.2742(2) 0.11769(12) 0.1617(2) 0.0551(13) Uani 0.33 1 d PDU D 3
C519 C 0.3770(2) 0.13157(11) 0.1890(2) 0.0556(12) Uani 0.33 1 d PDU D 3
C520 C 0.4283(3) 0.11786(12) 0.13329(19) 0.0537(13) Uani 0.33 1 d PDU D 3
C521 C 0.5030(3) 0.15010(12) 0.0391(2) 0.0538(11) Uani 0.33 1 d PDU D 3
C522 C 0.4993(3) 0.14398(13) 0.11752(19) 0.0529(11) Uani 0.33 1 d PDU D 3
C523 C 0.5234(3) 0.18565(11) 0.1562(2) 0.0581(12) Uani 0.33 1 d PDU D 3
C524 C 0.5421(3) 0.21741(12) 0.10226(19) 0.0605(12) Uani 0.33 1 d PDU D 3
C525 C 0.5293(3) 0.19515(11) 0.0294(2) 0.0601(13) Uani 0.33 1 d PDU D 3
C526 C 0.4157(2) 0.19417(12) -0.0993(2) 0.0597(11) Uani 0.33 1 d PDU D 3
C527 C 0.4867(3) 0.21658(10) -0.03748(19) 0.0586(11) Uani 0.33 1 d PDU D 3
C528 C 0.4552(3) 0.26165(12) -0.03575(19) 0.0549(11) Uani 0.33 1 d PDU D 3
C529 C 0.3638(2) 0.26673(13) -0.0964(2) 0.0564(13) Uani 0.33 1 d PDU D 3
C530 C 0.3392(3) 0.22528(10) -0.1359(2) 0.0572(11) Uani 0.33 1 d PDU D 3
C531 C 0.2764(3) 0.27276(11) 0.1947(2) 0.0587(10) Uani 0.33 1 d PDU D 3
C532 C 0.2949(3) 0.30401(13) 0.1400(2) 0.0616(13) Uani 0.33 1 d PDU D 3
C533 C 0.2038(2) 0.31002(13) 0.0792(2) 0.0531(10) Uani 0.33 1 d PDU D 3
C534 C 0.1290(3) 0.28176(12) 0.09573(19) 0.0547(11) Uani 0.33 1 d PDU D 3
C535 C 0.1738(3) 0.25900(11) 0.1669(2) 0.0577(15) Uani 0.33 1 d PDU D 3
C536 C 0.3478(2) 0.24325(12) 0.2292(2) 0.0643(11) Uani 0.33 1 d PDU D 3
C537 C 0.3210(3) 0.19818(11) 0.2384(2) 0.0616(10) Uani 0.33 1 d PDU D 3
C538 C 0.3996(2) 0.17080(13) 0.2254(2) 0.0597(12) Uani 0.33 1 d PDU D 3
C539 C 0.4760(3) 0.19830(11) 0.2094(2) 0.0615(11) Uani 0.33 1 d PDU D 3
C540 C 0.4423(3) 0.24297(13) 0.2107(2) 0.0634(12) Uani 0.33 1 d PDU D 3
C541 C 0.3842(3) 0.30395(14) 0.1231(2) 0.0636(12) Uani 0.33 1 d PDU D 3
C542 C 0.4605(3) 0.27292(11) 0.1603(2) 0.0640(13) Uani 0.33 1 d PDU D 3
C543 C 0.5108(3) 0.25950(11) 0.10386(18) 0.0630(11) Uani 0.33 1 d PDU D 3
C544 C 0.4663(3) 0.28239(12) 0.0327(2) 0.0533(11) Uani 0.33 1 d PDU D 3
C545 C 0.3877(2) 0.31015(13) 0.0445(2) 0.0555(11) Uani 0.33 1 d PDU D 3
C546 C 0.2072(2) 0.31570(14) 0.0052(2) 0.0512(12) Uani 0.33 1 d PDU D 3
C547 C 0.3021(3) 0.31531(13) -0.01285(19) 0.0505(10) Uani 0.33 1 d PDU D 3
C548 C 0.2903(3) 0.29308(12) -0.0855(2) 0.0551(13) Uani 0.33 1 d PDU D 3
C549 C 0.1872(3) 0.27972(11) -0.1129(2) 0.0556(12) Uani 0.33 1 d PDU D 3
C550 C 0.1367(3) 0.29316(12) -0.05661(19) 0.0537(13) Uani 0.33 1 d PDU D 3
C551 C 0.0619(3) 0.26088(12) 0.03753(19) 0.0538(11) Uani 0.33 1 d PDU D 3
C552 C 0.0655(3) 0.26696(13) -0.04107(19) 0.0529(11) Uani 0.33 1 d PDU D 3
C553 C 0.0419(3) 0.22528(10) -0.0797(2) 0.0581(12) Uani 0.33 1 d PDU D 3
C554 C 0.0225(3) 0.19382(12) -0.02567(19) 0.0605(12) Uani 0.33 1 d PDU D 3
C555 C 0.0352(3) 0.21584(11) 0.0473(2) 0.0601(13) Uani 0.33 1 d PDU D 3
C556 C 0.1485(3) 0.21662(12) 0.1761(2) 0.0597(11) Uani 0.33 1 d PDU D 3
C557 C 0.0778(3) 0.19430(10) 0.11405(19) 0.0586(11) Uani 0.33 1 d PDU D 3
C558 C 0.1088(3) 0.14912(12) 0.11237(19) 0.0549(11) Uani 0.33 1 d PDU D 3
C559 C 0.2002(2) 0.14364(13) 0.1731(2) 0.0564(13) Uani 0.33 1 d PDU D 3
C560 C 0.2243(3) 0.18521(10) 0.2122(2) 0.0572(11) Uani 0.33 1 d PDU D 3
Cl1A Cl 0.69519(5) 0.75786(2) 1.55467(5) 0.0594(2) Uani 1 1 d D . .
C1A C 0.77083(11) 0.72316(5) 1.61784(9) 0.0416(6) Uani 1 1 d GD . .
C2A C 0.73589(10) 0.68311(6) 1.63488(10) 0.0526(7) Uani 1 1 d GD . .
H2A H 0.6692 0.6750 1.6118 0.063 Uiso 1 1 calc R . .
C3A C 0.79857(15) 0.65497(5) 1.68568(12) 0.0706(10) Uani 1 1 d GD . .
H3A H 0.7747 0.6276 1.6973 0.085 Uiso 1 1 calc R . .
C4A C 0.89620(13) 0.66689(6) 1.71945(10) 0.0685(10) Uani 1 1 d GD . .
H4A H 0.9390 0.6477 1.7542 0.082 Uiso 1 1 calc R . .
C5A C 0.93114(9) 0.70694(7) 1.70241(10) 0.0609(9) Uani 1 1 d GD . .
H5A H 0.9979 0.7151 1.7255 0.073 Uiso 1 1 calc R . .
C6A C 0.86846(11) 0.73508(5) 1.65161(10) 0.0491(7) Uani 1 1 d GD . .
H6A H 0.8923 0.7624 1.6400 0.059 Uiso 1 1 calc R . .
Cl1B Cl 0.59165(19) 0.49514(9) 1.39403(15) 0.0390(6) Uani 0.22 1 d PD E 1
C1B C 0.7126(3) 0.5080(2) 1.4025(3) 0.040(3) Uiso 0.22 1 d PGD E 1
C2B C 0.7555(4) 0.4987(3) 1.3439(3) 0.037(2) Uiso 0.22 1 d PGD E 1
H2B H 0.7170 0.4858 1.2979 0.044 Uiso 0.22 1 calc PR E 1
C3B C 0.8547(4) 0.5081(4) 1.3526(5) 0.36(5) Uiso 0.22 1 d PGD E 1
H3B H 0.8841 0.5017 1.3125 0.429 Uiso 0.22 1 calc PR E 1
C4B C 0.9111(3) 0.5270(4) 1.4199(5) 0.054(3) Uiso 0.22 1 d PGD E 1
H4B H 0.9789 0.5334 1.4258 0.065 Uiso 0.22 1 calc PR E 1
C5B C 0.8682(3) 0.5363(3) 1.4785(4) 0.070(4) Uiso 0.22 1 d PGD E 1
H5B H 0.9067 0.5492 1.5245 0.084 Uiso 0.22 1 calc PR E 1
C6B C 0.7689(3) 0.5269(3) 1.4698(3) 0.046(3) Uiso 0.22 1 d PGD E 1
H6B H 0.7396 0.5333 1.5099 0.056 Uiso 0.22 1 calc PR E 1
Cl1C Cl 0.8555(2) 0.57584(13) 1.56083(15) 0.1196(13) Uani 0.39 1 d PDU F 2
C1C C 0.9190(3) 0.55424(15) 1.6468(2) 0.060(2) Uani 0.39 1 d PGDU F 2
C2C C 1.0006(3) 0.57557(15) 1.6935(2) 0.074(3) Uani 0.39 1 d PGDU F 2
H2C H 1.0228 0.6021 1.6771 0.089 Uiso 0.39 1 calc PR F 2
C3C C 1.0496(3) 0.55802(17) 1.7641(2) 0.089(4) Uani 0.39 1 d PGDU F 2
H3C H 1.1054 0.5726 1.7959 0.107 Uiso 0.39 1 calc PR F 2
C4C C 1.0171(4) 0.51915(17) 1.78802(18) 0.058(2) Uani 0.39 1 d PGDU F 2
H4C H 1.0506 0.5072 1.8363 0.070 Uiso 0.39 1 calc PR F 2
C5C C 0.9355(4) 0.49782(14) 1.7414(2) 0.0541(19) Uani 0.39 1 d PGDU F 2
H5C H 0.9133 0.4713 1.7578 0.065 Uiso 0.39 1 calc PR F 2
C6C C 0.8864(4) 0.51536(15) 1.6708(2) 0.097(6) Uani 0.39 1 d PGDU F 2
H6C H 0.8307 0.5008 1.6389 0.117 Uiso 0.39 1 calc PR F 2
Cl1D Cl 1.1361(3) 0.4999(2) 1.3178(4) 0.0842(18) Uani 0.20 1 d PD G 3
C1D C 1.0139(4) 0.4880(3) 1.3054(4) 0.0467(14) Uiso 0.20 1 d PGD G 3
C2D C 0.9632(4) 0.4612(3) 1.2459(4) 0.0467(14) Uiso 0.20 1 d PGD G 3
H2D H 0.9963 0.4497 1.2111 0.056 Uiso 0.20 1 calc PR G 3
C3D C 0.8641(4) 0.4515(3) 1.2372(5) 0.0467(14) Uiso 0.20 1 d PGD G 3
H3D H 0.8294 0.4333 1.1965 0.056 Uiso 0.20 1 calc PR G 3
C4D C 0.8157(4) 0.4685(3) 1.2881(5) 0.0467(14) Uiso 0.20 1 d PGD G 3
H4D H 0.7479 0.4618 1.2822 0.056 Uiso 0.20 1 calc PR G 3
C5D C 0.8664(4) 0.4952(3) 1.3476(5) 0.0467(14) Uiso 0.20 1 d PGD G 3
H5D H 0.8333 0.5068 1.3824 0.056 Uiso 0.20 1 calc PR G 3
C6D C 0.9655(4) 0.5049(3) 1.3563(4) 0.0467(14) Uiso 0.20 1 d PGD G 3
H6D H 1.0001 0.5232 1.3970 0.056 Uiso 0.20 1 calc PR G 3
Cl1E Cl 0.8588(12) 0.5152(6) 1.3911(11) 0.249(7) Uiso 0.19 1 d PD H 4
C1E C 0.9184(11) 0.4846(8) 1.3388(11) 0.167(7) Uiso 0.19 1 d PGD H 4
C2E C 1.0202(11) 0.4783(8) 1.3637(13) 0.167(7) Uiso 0.19 1 d PGD H 4
H2E H 1.0575 0.4915 1.4098 0.201 Uiso 0.19 1 calc PR H 4
C3E C 1.0674(15) 0.4528(8) 1.3211(15) 0.167(7) Uiso 0.19 1 d PGD H 4
H3E H 1.1369 0.4485 1.3381 0.201 Uiso 0.19 1 calc PR H 4
C4E C 1.013(2) 0.4335(8) 1.2536(14) 0.167(7) Uiso 0.19 1 d PGD H 4
H4E H 1.0450 0.4161 1.2245 0.201 Uiso 0.19 1 calc PR H 4
C5E C 0.911(2) 0.4398(8) 1.2287(12) 0.167(7) Uiso 0.19 1 d PGD H 4
H5E H 0.8736 0.4266 1.1826 0.201 Uiso 0.19 1 calc PR H 4
C6E C 0.8638(15) 0.4653(8) 1.2713(11) 0.167(7) Uiso 0.19 1 d PGD H 4
H6E H 0.7942 0.4696 1.2543 0.201 Uiso 0.19 1 calc PR H 4

loop_
_atom_site_aniso_label
_atom_site_aniso_U_11
_atom_site_aniso_U_22
_atom_site_aniso_U_33
_atom_site_aniso_U_23
_atom_site_aniso_U_13
_atom_site_aniso_U_12
Zn 0.01594(11) 0.01830(11) 0.01778(11) 0.00032(8) 0.00269(8) -0.00175(8)
N1 0.0194(8) 0.0184(8) 0.0184(8) 0.0021(6) 0.0042(6) -0.0018(6)
N2 0.0206(8) 0.0186(8) 0.0189(8) 0.0005(6) 0.0042(6) 0.0005(6)
N3 0.0176(8) 0.0221(8) 0.0219(8) -0.0037(7) 0.0041(6) -0.0028(6)
N4 0.0147(7) 0.0238(8) 0.0189(8) 0.0004(6) 0.0042(6) -0.0020(6)
C1 0.0194(9) 0.0195(9) 0.0197(9) 0.0033(7) 0.0037(7) -0.0016(7)
C2 0.0221(10) 0.0275(11) 0.0208(10) 0.0050(8) 0.0021(8) 0.0001(8)
C3 0.0270(11) 0.0252(10) 0.0179(9) 0.0026(8) 0.0018(8) 0.0020(8)
C4 0.0230(10) 0.0166(9) 0.0203(9) 0.0034(7) 0.0024(8) 0.0017(7)
C5 0.0292(11) 0.0186(9) 0.0185(9) 0.0021(7) 0.0050(8) 0.0063(8)
C6 0.0272(10) 0.0176(9) 0.0194(9) 0.0017(7) 0.0070(8) 0.0054(8)
C7 0.0312(11) 0.0256(10) 0.0256(10) 0.0053(8) 0.0112(9) 0.0105(9)
C8 0.0244(10) 0.0225(10) 0.0309(11) 0.0054(8) 0.0115(9) 0.0056(8)
C9 0.0193(9) 0.0153(9) 0.0273(10) 0.0012(7) 0.0085(8) -0.0009(7)
C10 0.0179(9) 0.0164(9) 0.0253(10) -0.0018(7) 0.0045(7) -0.0028(7)
C11 0.0181(9) 0.0200(9) 0.0236(10) -0.0029(8) 0.0018(8) -0.0021(7)
C12 0.0183(10) 0.0377(12) 0.0246(10) -0.0071(9) -0.0010(8) -0.0012(8)
C13 0.0198(10) 0.0403(12) 0.0223(10) -0.0069(9) 0.0006(8) -0.0012(9)
C14 0.0193(10) 0.0265(10) 0.0202(9) -0.0039(8) 0.0021(8) -0.0038(8)
C15 0.0214(10) 0.0277(10) 0.0185(9) -0.0017(8) 0.0043(8) -0.0016(8)
C16 0.0191(9) 0.0240(10) 0.0198(9) 0.0007(8) 0.0060(7) -0.0042(8)
C17 0.0215(10) 0.0307(11) 0.0237(10) -0.0017(8) 0.0083(8) -0.0028(8)
C18 0.0190(10) 0.0307(11) 0.0238(10) 0.0001(8) 0.0072(8) -0.0004(8)
C19 0.0182(9) 0.0215(10) 0.0240(10) 0.0025(8) 0.0052(8) -0.0033(7)
C20 0.0181(9) 0.0207(9) 0.0212(9) 0.0041(7) 0.0049(7) -0.0025(7)
C21 0.0177(9) 0.0266(10) 0.0209(9) -0.0004(8) 0.0025(7) -0.0006(8)
C22 0.0221(10) 0.0356(12) 0.0233(10) 0.0004(9) 0.0055(8) -0.0043(9)
C23 0.0201(10) 0.0523(15) 0.0295(11) -0.0036(10) 0.0070(9) -0.0034(10)
C24 0.0223(11) 0.0536(15) 0.0341(12) -0.0023(11) 0.0019(9) 0.0135(10)
C25 0.0295(12) 0.0350(12) 0.0316(12) 0.0042(9) 0.0035(9) 0.0063(9)
C26 0.0229(10) 0.0305(11) 0.0264(10) 0.0039(9) 0.0054(8) -0.0013(8)
C27A 0.0320(19) 0.0359(19) 0.0211(11) -0.0014(12) 0.0034(10) 0.0166(16)
C28A 0.053(3) 0.037(2) 0.0406(17) -0.0080(15) 0.0138(17) 0.0007(17)
C29A 0.060(3) 0.061(3) 0.059(2) -0.035(2) 0.009(2) 0.009(2)
C30A 0.047(3) 0.111(5) 0.0363(18) -0.036(3) -0.0048(19) 0.032(3)
C31A 0.076(3) 0.138(5) 0.0231(14) 0.011(3) 0.0100(16) 0.073(4)
C32A 0.0541(18) 0.063(3) 0.0242(12) 0.0087(18) 0.0148(12) 0.038(2)
C27B 0.0320(19) 0.0359(19) 0.0211(11) -0.0014(12) 0.0034(10) 0.0166(16)
C28B 0.053(3) 0.037(2) 0.0406(17) -0.0080(15) 0.0138(17) 0.0007(17)
C29B 0.060(3) 0.061(3) 0.059(2) -0.035(2) 0.009(2) 0.009(2)
C30B 0.047(3) 0.111(5) 0.0363(18) -0.036(3) -0.0048(19) 0.032(3)
C31B 0.076(3) 0.138(5) 0.0231(14) 0.011(3) 0.0100(16) 0.073(4)
C32B 0.0541(18) 0.063(3) 0.0242(12) 0.0087(18) 0.0148(12) 0.038(2)
C33 0.0190(10) 0.0247(10) 0.0251(10) 0.0007(8) 0.0071(8) -0.0020(8)
C34 0.0282(12) 0.0235(12) 0.082(2) 0.0038(12) 0.0140(13) -0.0002(9)
C35 0.0286(13) 0.0315(13) 0.093(2) 0.0176(14) 0.0202(14) 0.0075(10)
C36 0.0171(10) 0.0444(14) 0.0391(13) 0.0145(10) 0.0065(9) 0.0008(9)
C37 0.0231(10) 0.0371(12) 0.0246(10) -0.0049(9) 0.0078(8) -0.0080(9)
C38 0.0228(10) 0.0243(10) 0.0304(11) -0.0061(8) 0.0092(8) -0.0027(8)
C39 0.0177(10) 0.0453(13) 0.0205(10) -0.0062(9) 0.0019(8) 0.0041(9)
C40 0.0521(17) 0.0712(19) 0.0267(12) -0.0097(12) 0.0160(12) -0.0182(14)
C41 0.068(2) 0.112(3) 0.0319(15) -0.0033(17) 0.0267(15) -0.015(2)
C42 0.0386(15) 0.105(3) 0.0222(12) -0.0188(15) 0.0062(11) 0.0080(16)
C43 0.0417(15) 0.072(2) 0.0313(13) -0.0256(13) 0.0041(11) 0.0032(14)
C44 0.0421(14) 0.0508(16) 0.0327(13) -0.0141(11) 0.0073(11) -0.0033(12)
N5 0.0184(8) 0.0199(8) 0.0221(8) 0.0015(6) 0.0012(6) -0.0031(6)
C45 0.0262(10) 0.0226(10) 0.0190(9) 0.0031(8) 0.0031(8) -0.0067(8)
C46 0.0247(10) 0.0191(9) 0.0256(10) -0.0008(8) 0.0068(8) -0.0046(8)
C47 0.0196(10) 0.0213(10) 0.0389(12) 0.0077(9) -0.0023(9) -0.0006(8)
C301 0.0470(19) 0.037(3) 0.042(2) 0.030(2) 0.0101(19) -0.0036(17)
C302 0.054(2) 0.058(2) 0.041(3) 0.0187(19) 0.0214(17) -0.0051(15)
C303 0.070(2) 0.0716(19) 0.017(3) 0.0112(19) 0.016(2) -0.0083(19)
C304 0.063(2) 0.070(3) 0.030(4) 0.015(2) -0.002(2) -0.0061(16)
C305 0.0477(19) 0.055(3) 0.046(3) 0.022(3) -0.0044(17) 0.000(2)
C306 0.042(2) 0.034(3) 0.0590(19) 0.0131(18) 0.0056(15) -0.007(2)
C307 0.0517(17) 0.012(3) 0.064(2) 0.002(2) 0.0081(15) -0.0001(16)
C308 0.063(2) 0.021(2) 0.057(2) -0.0131(19) 0.0077(16) -0.0044(18)
C309 0.047(2) 0.035(3) 0.055(2) -0.010(2) -0.007(2) -0.012(3)
C310 0.034(2) 0.030(3) 0.062(2) 0.005(2) 0.0020(16) -0.014(2)
C311 0.044(2) 0.055(2) 0.057(2) 0.0101(17) 0.0252(18) -0.001(2)
C312 0.032(3) 0.041(2) 0.064(2) 0.0097(15) 0.012(2) -0.011(2)
C313 0.025(4) 0.0421(19) 0.0695(19) 0.0088(16) 0.006(2) -0.004(2)
C314 0.041(5) 0.0468(19) 0.075(2) 0.0056(15) 0.023(2) 0.008(2)
C315 0.045(3) 0.057(2) 0.064(2) 0.0016(18) 0.039(3) 0.0069(19)
C316 0.080(3) 0.0710(19) 0.035(3) -0.010(2) 0.026(2) -0.0076(19)
C317 0.066(2) 0.061(3) 0.062(3) -0.0171(17) 0.041(2) 0.0074(17)
C318 0.068(2) 0.045(3) 0.071(2) -0.022(2) 0.027(2) 0.007(2)
C319 0.077(2) 0.047(3) 0.045(3) -0.023(2) 0.0165(17) -0.0052(19)
C320 0.080(2) 0.059(3) 0.024(4) -0.021(3) 0.014(2) -0.0102(16)
C321 0.054(3) 0.068(2) 0.023(4) 0.010(2) -0.015(3) -0.0067(18)
C322 0.067(2) 0.065(2) 0.024(4) -0.018(2) -0.005(3) -0.012(2)
C323 0.042(3) 0.046(2) 0.047(3) -0.008(2) -0.011(3) -0.012(2)
C324 0.020(4) 0.049(2) 0.053(2) 0.001(2) -0.014(3) -0.009(2)
C325 0.032(3) 0.0522(18) 0.040(2) 0.0137(14) -0.0216(18) 0.0043(19)
C326 0.039(3) 0.038(4) 0.063(2) 0.023(3) -0.004(2) 0.010(3)
C327 0.034(3) 0.042(2) 0.061(2) 0.0169(17) -0.007(2) 0.009(2)
C328 0.037(4) 0.033(2) 0.077(3) 0.0042(18) 0.013(2) 0.015(2)
C329 0.044(3) 0.034(3) 0.081(2) -0.0123(19) 0.0206(17) 0.0166(19)
C330 0.0445(18) 0.024(4) 0.082(3) 0.001(2) 0.0101(18) 0.011(2)
C331 0.0470(19) 0.037(3) 0.042(2) 0.030(2) 0.0101(19) -0.0036(17)
C332 0.054(2) 0.058(2) 0.041(3) 0.0187(19) 0.0214(17) -0.0051(15)
C333 0.070(2) 0.0716(19) 0.017(3) 0.0112(19) 0.016(2) -0.0083(19)
C334 0.063(2) 0.070(3) 0.030(4) 0.015(2) -0.002(2) -0.0061(16)
C335 0.0477(19) 0.055(3) 0.046(3) 0.022(3) -0.0044(17) 0.000(2)
C336 0.042(2) 0.034(3) 0.0590(19) 0.0131(18) 0.0056(15) -0.007(2)
C337 0.0517(17) 0.012(3) 0.064(2) 0.002(2) 0.0081(15) -0.0001(16)
C338 0.063(2) 0.021(2) 0.057(2) -0.0131(19) 0.0077(16) -0.0044(18)
C339 0.047(2) 0.035(3) 0.055(2) -0.010(2) -0.007(2) -0.012(3)
C340 0.034(2) 0.030(3) 0.062(2) 0.005(2) 0.0020(16) -0.014(2)
C341 0.044(2) 0.055(2) 0.057(2) 0.0101(17) 0.0252(18) -0.001(2)
C342 0.032(3) 0.041(2) 0.064(2) 0.0097(15) 0.012(2) -0.011(2)
C343 0.025(4) 0.0421(19) 0.0695(19) 0.0088(16) 0.006(2) -0.004(2)
C344 0.041(5) 0.0468(19) 0.075(2) 0.0056(15) 0.023(2) 0.008(2)
C345 0.045(3) 0.057(2) 0.064(2) 0.0016(18) 0.039(3) 0.0069(19)
C346 0.080(3) 0.0710(19) 0.035(3) -0.010(2) 0.026(2) -0.0076(19)
C347 0.066(2) 0.061(3) 0.062(3) -0.0171(17) 0.041(2) 0.0074(17)
C348 0.068(2) 0.045(3) 0.071(2) -0.022(2) 0.027(2) 0.007(2)
C349 0.077(2) 0.047(3) 0.045(3) -0.023(2) 0.0165(17) -0.0052(19)
C350 0.080(2) 0.059(3) 0.024(4) -0.021(3) 0.014(2) -0.0102(16)
C351 0.054(3) 0.068(2) 0.023(4) 0.010(2) -0.015(3) -0.0067(18)
C352 0.067(2) 0.065(2) 0.024(4) -0.018(2) -0.005(3) -0.012(2)
C353 0.042(3) 0.046(2) 0.047(3) -0.008(2) -0.011(3) -0.012(2)
C354 0.020(4) 0.049(2) 0.053(2) 0.001(2) -0.014(3) -0.009(2)
C355 0.032(3) 0.0522(18) 0.040(2) 0.0137(14) -0.0216(18) 0.0043(19)
C356 0.039(3) 0.038(4) 0.063(2) 0.023(3) -0.004(2) 0.010(3)
C357 0.034(3) 0.042(2) 0.061(2) 0.0169(17) -0.007(2) 0.009(2)
C358 0.037(4) 0.033(2) 0.077(3) 0.0042(18) 0.013(2) 0.015(2)
C359 0.044(3) 0.034(3) 0.081(2) -0.0123(19) 0.0206(17) 0.0166(19)
C360 0.0445(18) 0.024(4) 0.082(3) 0.001(2) 0.0101(18) 0.011(2)
C401 0.050(3) 0.040(3) 0.055(2) -0.014(3) -0.008(2) -0.021(3)
C402 0.039(3) 0.056(3) 0.053(3) -0.0092(18) -0.026(2) -0.016(2)
C403 0.070(3) 0.0556(18) 0.022(3) -0.010(2) -0.022(2) -0.0075(19)
C404 0.092(3) 0.049(3) 0.036(5) -0.013(3) 0.011(3) -0.0034(17)
C405 0.071(2) 0.029(2) 0.037(2) -0.0239(16) 0.0009(15) -0.0115(17)
C406 0.040(2) 0.027(3) 0.0678(19) -0.0065(18) 0.0070(17) -0.015(2)
C407 0.048(2) 0.020(3) 0.062(2) 0.0029(19) 0.0123(17) -0.007(2)
C408 0.069(2) 0.032(3) 0.052(2) 0.017(2) 0.0243(18) -0.0008(17)
C409 0.061(2) 0.042(2) 0.063(2) 0.0145(17) 0.0435(19) -0.0083(18)
C410 0.034(3) 0.036(2) 0.084(3) -0.0001(19) 0.0219(19) -0.013(2)
C411 0.024(5) 0.062(2) 0.078(2) -0.001(2) -0.014(3) -0.008(3)
C412 0.010(3) 0.0489(19) 0.098(3) 0.0044(16) 0.014(2) -0.0070(19)
C413 0.025(3) 0.048(2) 0.092(2) 0.0097(18) 0.0281(19) 0.013(2)
C414 0.026(3) 0.045(2) 0.088(3) 0.0157(16) 0.011(3) 0.019(2)
C415 0.031(3) 0.061(2) 0.074(2) 0.0160(18) -0.013(2) 0.015(2)
C416 0.079(3) 0.0575(19) 0.038(5) 0.007(2) -0.010(3) 0.003(2)
C417 0.052(2) 0.051(2) 0.039(2) 0.0176(17) -0.0239(16) 0.0146(15)
C418 0.061(3) 0.041(3) 0.045(2) 0.019(2) -0.007(2) 0.014(2)
C419 0.081(2) 0.039(2) 0.029(3) 0.0251(19) 0.0092(16) 0.0055(19)
C420 0.090(2) 0.051(2) 0.024(3) 0.0167(19) 0.009(2) 0.0047(15)
C421 0.095(2) 0.0487(19) 0.022(3) -0.0086(18) 0.0270(19) 0.0061(17)
C422 0.095(3) 0.053(2) 0.030(4) 0.012(2) 0.027(2) 0.0045(16)
C423 0.074(2) 0.0490(18) 0.050(2) 0.0128(14) 0.0464(19) 0.0013(18)
C424 0.053(3) 0.054(2) 0.073(2) 0.006(2) 0.048(2) 0.0142(17)
C425 0.083(3) 0.039(2) 0.051(3) -0.0084(19) 0.041(2) 0.0200(19)
C426 0.069(2) 0.026(3) 0.0484(19) -0.019(2) 0.0125(16) 0.0031(17)
C427 0.064(2) 0.034(3) 0.061(2) -0.002(2) 0.0291(19) 0.022(2)
C428 0.040(2) 0.043(3) 0.075(2) 0.015(2) 0.0134(16) 0.016(2)
C429 0.043(2) 0.027(3) 0.055(2) 0.0166(17) 0.0022(15) 0.0160(19)
C430 0.051(2) 0.023(4) 0.056(2) 0.001(2) 0.0100(16) 0.0033(18)
C431 0.050(3) 0.040(3) 0.055(2) -0.014(3) -0.008(2) -0.021(3)
C432 0.039(3) 0.056(3) 0.053(3) -0.0092(18) -0.026(2) -0.016(2)
C433 0.070(3) 0.0556(18) 0.022(3) -0.010(2) -0.022(2) -0.0075(19)
C434 0.092(3) 0.049(3) 0.036(5) -0.013(3) 0.011(3) -0.0034(17)
C435 0.071(2) 0.029(2) 0.037(2) -0.0239(16) 0.0009(15) -0.0115(17)
C436 0.040(2) 0.027(3) 0.0678(19) -0.0065(18) 0.0070(17) -0.015(2)
C437 0.048(2) 0.020(3) 0.062(2) 0.0029(19) 0.0123(17) -0.007(2)
C438 0.069(2) 0.032(3) 0.052(2) 0.017(2) 0.0243(18) -0.0008(17)
C439 0.061(2) 0.042(2) 0.063(2) 0.0145(17) 0.0435(19) -0.0083(18)
C440 0.034(3) 0.036(2) 0.084(3) -0.0001(19) 0.0219(19) -0.013(2)
C441 0.024(5) 0.062(2) 0.078(2) -0.001(2) -0.014(3) -0.008(3)
C442 0.010(3) 0.0489(19) 0.098(3) 0.0044(16) 0.014(2) -0.0070(19)
C443 0.025(3) 0.048(2) 0.092(2) 0.0097(18) 0.0281(19) 0.013(2)
C444 0.026(3) 0.045(2) 0.088(3) 0.0157(16) 0.011(3) 0.019(2)
C445 0.031(3) 0.061(2) 0.074(2) 0.0160(18) -0.013(2) 0.015(2)
C446 0.079(3) 0.0575(19) 0.038(5) 0.007(2) -0.010(3) 0.003(2)
C447 0.052(2) 0.051(2) 0.039(2) 0.0176(17) -0.0239(16) 0.0146(15)
C448 0.061(3) 0.041(3) 0.045(2) 0.019(2) -0.007(2) 0.014(2)
C449 0.081(2) 0.039(2) 0.029(3) 0.0251(19) 0.0092(16) 0.0055(19)
C450 0.090(2) 0.051(2) 0.024(3) 0.0167(19) 0.009(2) 0.0047(15)
C451 0.095(2) 0.0487(19) 0.022(3) -0.0086(18) 0.0270(19) 0.0061(17)
C452 0.095(3) 0.053(2) 0.030(4) 0.012(2) 0.027(2) 0.0045(16)
C453 0.074(2) 0.0490(18) 0.050(2) 0.0128(14) 0.0464(19) 0.0013(18)
C454 0.053(3) 0.054(2) 0.073(2) 0.006(2) 0.048(2) 0.0142(17)
C455 0.083(3) 0.039(2) 0.051(3) -0.0084(19) 0.041(2) 0.0200(19)
C456 0.069(2) 0.026(3) 0.0484(19) -0.019(2) 0.0125(16) 0.0031(17)
C457 0.064(2) 0.034(3) 0.061(2) -0.002(2) 0.0291(19) 0.022(2)
C458 0.040(2) 0.043(3) 0.075(2) 0.015(2) 0.0134(16) 0.016(2)
C459 0.043(2) 0.027(3) 0.055(2) 0.0166(17) 0.0022(15) 0.0160(19)
C460 0.051(2) 0.023(4) 0.056(2) 0.001(2) 0.0100(16) 0.0033(18)
C501 0.083(2) 0.064(3) 0.030(2) -0.0338(18) 0.0174(18) -0.0040(17)
C502 0.078(2) 0.041(3) 0.064(3) -0.031(2) 0.0175(17) -0.015(2)
C503 0.070(2) 0.022(2) 0.073(2) -0.0091(19) 0.0298(18) 0.0102(19)
C504 0.050(2) 0.058(3) 0.067(2) -0.0006(17) 0.0341(16) 0.0198(18)
C505 0.070(2) 0.065(2) 0.050(3) -0.008(3) 0.037(2) 0.008(2)
C506 0.077(3) 0.083(2) 0.025(3) -0.023(2) -0.001(2) -0.0116(17)
C507 0.081(2) 0.089(2) 0.013(2) 0.005(2) 0.0104(19) -0.0021(19)
C508 0.064(3) 0.083(2) 0.020(3) 0.025(2) -0.009(2) 0.0052(18)
C509 0.046(3) 0.087(2) 0.033(3) 0.005(2) -0.021(2) -0.0043(18)
C510 0.058(2) 0.081(2) 0.034(3) -0.018(2) -0.017(2) -0.017(2)
C511 0.068(2) 0.048(3) 0.068(2) -0.019(2) 0.007(2) -0.025(2)
C512 0.052(3) 0.065(3) 0.058(3) -0.021(2) -0.015(2) -0.032(2)
C513 0.035(3) 0.067(2) 0.077(2) 0.002(2) -0.0032(18) -0.0261(19)
C514 0.032(2) 0.044(3) 0.081(2) 0.0064(15) 0.011(2) -0.0282(19)
C515 0.059(2) 0.027(3) 0.078(2) -0.004(2) 0.0147(17) -0.0238(18)
C516 0.061(2) 0.018(3) 0.077(2) 0.019(2) 0.024(2) 0.014(2)
C517 0.0634(19) 0.019(2) 0.073(2) 0.0197(17) 0.0240(15) 0.0005(19)
C518 0.065(2) 0.048(3) 0.052(3) 0.029(2) 0.016(2) 0.0062(17)
C519 0.062(2) 0.061(2) 0.038(3) 0.039(2) 0.0032(19) 0.013(2)
C520 0.052(2) 0.044(3) 0.060(3) 0.033(2) 0.0058(19) 0.023(2)
C521 0.026(3) 0.063(2) 0.077(2) 0.0119(18) 0.0222(18) 0.021(2)
C522 0.025(2) 0.061(2) 0.065(2) 0.0235(19) -0.001(2) 0.024(2)
C523 0.025(3) 0.077(2) 0.058(3) 0.0153(17) -0.014(2) 0.005(2)
C524 0.018(3) 0.077(2) 0.077(2) 0.0136(18) -0.004(2) -0.0087(19)
C525 0.026(3) 0.076(2) 0.085(2) 0.0165(16) 0.027(2) 0.004(2)
C526 0.070(3) 0.069(2) 0.056(3) -0.0015(19) 0.0452(19) 0.0055(17)
C527 0.043(3) 0.069(2) 0.075(2) 0.0107(17) 0.0350(19) 0.0031(19)
C528 0.040(2) 0.057(2) 0.077(2) 0.0138(19) 0.0299(19) -0.015(2)
C529 0.067(3) 0.058(2) 0.050(3) 0.021(2) 0.0265(19) -0.0001(18)
C530 0.078(2) 0.074(3) 0.029(3) 0.0096(19) 0.0305(19) -0.0012(18)
C531 0.083(2) 0.064(3) 0.030(2) -0.0338(18) 0.0174(18) -0.0040(17)
C532 0.078(2) 0.041(3) 0.064(3) -0.031(2) 0.0175(17) -0.015(2)
C533 0.070(2) 0.022(2) 0.073(2) -0.0091(19) 0.0298(18) 0.0102(19)
C534 0.050(2) 0.058(3) 0.067(2) -0.0006(17) 0.0341(16) 0.0198(18)
C535 0.070(2) 0.065(2) 0.050(3) -0.008(3) 0.037(2) 0.008(2)
C536 0.077(3) 0.083(2) 0.025(3) -0.023(2) -0.001(2) -0.0116(17)
C537 0.081(2) 0.089(2) 0.013(2) 0.005(2) 0.0104(19) -0.0021(19)
C538 0.064(3) 0.083(2) 0.020(3) 0.025(2) -0.009(2) 0.0052(18)
C539 0.046(3) 0.087(2) 0.033(3) 0.005(2) -0.021(2) -0.0043(18)
C540 0.058(2) 0.081(2) 0.034(3) -0.018(2) -0.017(2) -0.017(2)
C541 0.068(2) 0.048(3) 0.068(2) -0.019(2) 0.007(2) -0.025(2)
C542 0.052(3) 0.065(3) 0.058(3) -0.021(2) -0.015(2) -0.032(2)
C543 0.035(3) 0.067(2) 0.077(2) 0.002(2) -0.0032(18) -0.0261(19)
C544 0.032(2) 0.044(3) 0.081(2) 0.0064(15) 0.011(2) -0.0282(19)
C545 0.059(2) 0.027(3) 0.078(2) -0.004(2) 0.0147(17) -0.0238(18)
C546 0.061(2) 0.018(3) 0.077(2) 0.019(2) 0.024(2) 0.014(2)
C547 0.0634(19) 0.019(2) 0.073(2) 0.0197(17) 0.0240(15) 0.0005(19)
C548 0.065(2) 0.048(3) 0.052(3) 0.029(2) 0.016(2) 0.0062(17)
C549 0.062(2) 0.061(2) 0.038(3) 0.039(2) 0.0032(19) 0.013(2)
C550 0.052(2) 0.044(3) 0.060(3) 0.033(2) 0.0058(19) 0.023(2)
C551 0.026(3) 0.063(2) 0.077(2) 0.0119(18) 0.0222(18) 0.021(2)
C552 0.025(2) 0.061(2) 0.065(2) 0.0235(19) -0.001(2) 0.024(2)
C553 0.025(3) 0.077(2) 0.058(3) 0.0153(17) -0.014(2) 0.005(2)
C554 0.018(3) 0.077(2) 0.077(2) 0.0136(18) -0.004(2) -0.0087(19)
C555 0.026(3) 0.076(2) 0.085(2) 0.0165(16) 0.027(2) 0.004(2)
C556 0.070(3) 0.069(2) 0.056(3) -0.0015(19) 0.0452(19) 0.0055(17)
C557 0.043(3) 0.069(2) 0.075(2) 0.0107(17) 0.0350(19) 0.0031(19)
C558 0.040(2) 0.057(2) 0.077(2) 0.0138(19) 0.0299(19) -0.015(2)
C559 0.067(3) 0.058(2) 0.050(3) 0.021(2) 0.0265(19) -0.0001(18)
C560 0.078(2) 0.074(3) 0.029(3) 0.0096(19) 0.0305(19) -0.0012(18)
Cl1A 0.0365(4) 0.0538(4) 0.0760(5) 0.0099(4) -0.0048(3) 0.0001(3)
C1A 0.0357(13) 0.0530(16) 0.0353(13) -0.0043(12) 0.0085(10) 0.0069(12)
C2A 0.0478(16) 0.0491(17) 0.0503(17) -0.0033(13) -0.0047(13) 0.0019(13)
C3A 0.075(2) 0.061(2) 0.060(2) 0.0078(16) -0.0096(17) 0.0006(17)
C4A 0.0505(19) 0.100(3) 0.0491(18) 0.0241(18) 0.0038(14) 0.0157(18)
C5A 0.0347(15) 0.112(3) 0.0356(14) 0.0113(16) 0.0093(12) 0.0052(16)
C6A 0.0305(13) 0.080(2) 0.0361(14) 0.0055(13) 0.0081(11) 0.0002(13)
Cl1B 0.0405(15) 0.0412(15) 0.0369(14) -0.0088(11) 0.0132(11) -0.0127(12)
Cl1C 0.0869(19) 0.203(4) 0.0752(17) 0.071(2) 0.0320(15) 0.028(2)
C1C 0.063(5) 0.072(6) 0.048(4) 0.022(4) 0.020(4) 0.017(4)
C2C 0.063(5) 0.075(6) 0.093(7) 0.037(5) 0.035(5) -0.004(4)
C3C 0.137(8) 0.084(6) 0.083(6) 0.052(5) 0.092(6) 0.089(6)
C4C 0.051(4) 0.077(6) 0.044(4) -0.005(4) 0.009(3) 0.020(4)
C5C 0.056(5) 0.047(4) 0.063(5) 0.009(4) 0.023(4) 0.026(4)
C6C 0.117(11) 0.077(9) 0.128(11) -0.023(7) 0.083(9) 0.001(7)
Cl1D 0.056(3) 0.106(5) 0.094(4) -0.051(3) 0.024(3) -0.010(3)

loop_
_atom_type_symbol
_atom_type_description
_atom_type_scat_dispersion_real
_atom_type_scat_dispersion_imag
_atom_type_scat_source
C C 0.0033 0.0016 'International Tables Vol C Tables 4.2.6.8 and 6.1.1.4'
H H 0.0000 0.0000 'International Tables Vol C Tables 4.2.6.8 and 6.1.1.4'
N N 0.0061 0.0033 'International Tables Vol C Tables 4.2.6.8 and 6.1.1.4'
Zn Zn 0.2839 1.4301 'International Tables Vol C Tables 4.2.6.8 and 6.1.1.4'
Cl Cl 0.1484 0.1585 'International Tables Vol C Tables 4.2.6.8 and 6.1.1.4'

loop_
_geom_angle_atom_site_label_1
_geom_angle_atom_site_label_2
_geom_angle_atom_site_label_3
_geom_angle
_geom_angle_site_symmetry_3
N1 Zn N3 157.02(7) .
N1 Zn N4 88.31(6) .
N3 Zn N4 88.32(6) .
N1 Zn N2 87.81(6) .
N3 Zn N2 87.57(6) .
N4 Zn N2 159.82(6) .
N1 Zn N5 105.23(6) .
N3 Zn N5 97.71(6) .
N4 Zn N5 101.83(6) .
N2 Zn N5 98.30(6) .
C1 N1 C4 106.59(16) .
C1 N1 Zn 126.46(13) .
C4 N1 Zn 125.05(13) .
C9 N2 C6 106.52(16) .
C9 N2 Zn 127.90(13) .
C6 N2 Zn 125.57(13) .
C11 N3 C14 106.77(16) .
C11 N3 Zn 127.08(13) .
C14 N3 Zn 124.38(13) .
C19 N4 C16 106.41(16) .
C19 N4 Zn 127.77(13) .
C16 N4 Zn 125.81(12) .
N1 C1 C20 126.15(17) .
N1 C1 C2 109.67(17) .
C20 C1 C2 124.15(18) .
C3 C2 C1 107.08(18) .
C2 C3 C4 106.83(18) .
N1 C4 C5 125.35(18) .
N1 C4 C3 109.76(17) .
C5 C4 C3 124.83(18) .
C6 C5 C4 124.74(18) .
C6 C5 C27A 118.9(2) .
C4 C5 C27A 116.4(2) .
C6 C5 C27B 113.3(6) .
C4 C5 C27B 121.1(5) .
C27A C5 C27B 12.8(6) .
N2 C6 C5 125.45(18) .
N2 C6 C7 109.55(18) .
C5 C6 C7 124.92(18) .
C8 C7 C6 106.99(18) .
C7 C8 C9 107.04(19) .
N2 C9 C10 125.26(18) .
N2 C9 C8 109.88(17) .
C10 C9 C8 124.86(18) .
C9 C10 C11 124.53(18) .
C9 C10 C33 118.48(17) .
C11 C10 C33 116.98(17) .
N3 C11 C10 125.96(18) .
N3 C11 C12 109.93(18) .
C10 C11 C12 124.11(18) .
C13 C12 C11 107.04(18) .
C12 C13 C14 106.84(18) .
N3 C14 C15 126.26(18) .
N3 C14 C13 109.36(17) .
C15 C14 C13 124.26(18) .
C14 C15 C16 124.93(18) .
C14 C15 C39 117.14(17) .
C16 C15 C39 117.79(17) .
N4 C16 C15 125.31(18) .
N4 C16 C17 109.48(17) .
C15 C16 C17 125.05(18) .
C18 C17 C16 107.27(18) .
C17 C18 C19 106.95(18) .
N4 C19 C20 125.01(18) .
N4 C19 C18 109.84(17) .
C20 C19 C18 125.15(18) .
C19 C20 C1 124.95(18) .
C19 C20 C21 117.67(17) .
C1 C20 C21 117.31(17) .
C26 C21 C22 118.65(19) .
C26 C21 C20 119.91(18) .
C22 C21 C20 121.40(18) .
C23 C22 C21 120.8(2) .
C22 C23 C24 119.7(2) .
C25 C24 C23 120.1(2) .
C24 C25 C26 119.6(2) .
C21 C26 C25 121.0(2) .
C28A C27A C32A 120.0 .
C28A C27A C5 119.2(2) .
C32A C27A C5 120.8(2) .
C27A C28A C29A 120.0 .
C30A C29A C28A 120.0 .
C29A C30A C31A 120.0 .
C32A C31A C30A 120.0 .
C31A C32A C27A 120.0 .
C28B C27B C32B 120.0 .
C28B C27B C5 116.7(6) .
C32B C27B C5 123.3(6) .
C27B C28B C29B 120.0 .
C30B C29B C28B 120.0 .
C29B C30B C31B 120.0 .
C30B C31B C32B 120.0 .
C31B C32B C27B 120.0 .
C38 C33 C34 118.0(2) .
C38 C33 C10 120.49(18) .
C34 C33 C10 121.54(19) .
C33 C34 C35 121.0(2) .
C36 C35 C34 119.9(2) .
C37 C36 C35 119.4(2) .
C36 C37 C38 120.6(2) .
C37 C38 C33 121.1(2) .
C40 C39 C44 119.1(2) .
C40 C39 C15 120.7(2) .
C44 C39 C15 120.2(2) .
C39 C40 C41 120.5(3) .
C42 C41 C40 120.1(3) .
C43 C42 C41 120.0(2) .
C42 C43 C44 119.9(3) .
C43 C44 C39 120.3(3) .
C46 N5 C45 108.14(15) .
C46 N5 C47 107.52(16) .
C45 N5 C47 107.35(16) .
C46 N5 Zn 114.72(12) .
C45 N5 Zn 114.20(12) .
C47 N5 Zn 104.42(11) .
N5 C45 C46 112.59(16) 3_667
N5 C46 C45 113.10(17) 3_667
C306 C301 C302 119.85(9) .
C306 C301 C305 119.92(9) .
C302 C301 C305 108.3(3) .
C311 C302 C303 120.06(9) .
C311 C302 C301 119.97(9) .
C303 C302 C301 107.2(3) .
C316 C303 C304 120.08(9) .
C316 C303 C302 119.87(9) .
C304 C303 C302 109.0(3) .
C321 C304 C305 119.97(9) .
C321 C304 C303 119.94(9) .
C305 C304 C303 107.3(3) .
C326 C305 C304 120.05(9) .
C326 C305 C301 119.99(9) .
C304 C305 C301 108.2(3) .
C301 C306 C307 120.06(9) .
C301 C306 C310 120.14(9) .
C307 C306 C310 106.3(3) .
C330 C307 C306 120.00(9) .
C330 C307 C308 119.95(9) .
C306 C307 C308 110.2(3) .
C349 C308 C309 120.06(9) .
C349 C308 C307 120.13(9) .
C309 C308 C307 106.2(3) .
C353 C309 C308 119.97(9) .
C353 C309 C310 119.98(9) .
C308 C309 C310 108.7(3) .
C312 C310 C306 119.99(9) .
C312 C310 C309 120.09(9) .
C306 C310 C309 108.6(3) .
C302 C311 C312 120.13(9) .
C302 C311 C315 120.02(9) .
C312 C311 C315 107.4(3) .
C310 C312 C311 119.89(9) .
C310 C312 C313 119.92(9) .
C311 C312 C313 108.8(3) .
C354 C313 C314 120.07(9) .
C354 C313 C312 120.02(9) .
C314 C313 C312 107.4(3) .
C358 C314 C315 120.03(9) .
C358 C314 C313 119.98(9) .
C315 C314 C313 108.2(3) .
C317 C315 C314 120.00(9) .
C317 C315 C311 119.87(9) .
C314 C315 C311 108.2(3) .
C303 C316 C317 120.07(9) .
C303 C316 C320 119.94(9) .
C317 C316 C320 108.5(3) .
C315 C317 C316 120.09(9) .
C315 C317 C318 119.99(9) .
C316 C317 C318 107.7(3) .
C359 C318 C317 120.03(9) .
C359 C318 C319 120.02(9) .
C317 C318 C319 108.1(3) .
C338 C319 C320 120.01(9) .
C338 C319 C318 120.00(9) .
C320 C319 C318 108.1(3) .
C322 C320 C319 120.07(9) .
C322 C320 C316 119.95(9) .
C319 C320 C316 107.7(3) .
C304 C321 C322 119.94(9) .
C304 C321 C325 120.00(9) .
C322 C321 C325 108.6(3) .
C320 C322 C321 120.11(9) .
C320 C322 C323 119.98(9) .
C321 C322 C323 107.0(3) .
C339 C323 C322 119.92(9) .
C339 C323 C324 119.90(9) .
C322 C323 C324 109.0(3) .
C343 C324 C325 120.01(9) .
C343 C324 C323 119.99(9) .
C325 C324 C323 107.3(3) .
C327 C325 C321 120.02(9) .
C327 C325 C324 119.96(9) .
C321 C325 C324 108.0(3) .
C305 C326 C330 120.05(9) .
C305 C326 C327 119.96(9) .
C330 C326 C327 107.9(3) .
C325 C327 C328 120.01(9) .
C325 C327 C326 120.00(9) .
C328 C327 C326 108.5(3) .
C344 C328 C327 120.02(9) .
C344 C328 C329 119.94(9) .
C327 C328 C329 107.2(3) .
C348 C329 C330 120.13(9) .
C348 C329 C328 119.99(9) .
C330 C329 C328 108.8(3) .
C307 C330 C326 119.92(9) .
C307 C330 C329 119.86(10) .
C326 C330 C329 107.6(3) .
C336 C331 C335 120.07(13) .
C336 C331 C332 120.06(9) .
C335 C331 C332 107.4(3) .
C341 C332 C333 120.00(9) .
C341 C332 C331 119.93(9) .
C333 C332 C331 108.6(3) .
C346 C333 C334 119.99(9) .
C346 C333 C332 120.03(9) .
C334 C333 C332 107.6(3) .
C351 C334 C335 120.03(10) .
C351 C334 C333 120.05(9) .
C335 C334 C333 108.0(3) .
C356 C335 C334 120.05(9) .
C356 C335 C331 119.94(12) .
C334 C335 C331 108.4(3) .
C331 C336 C340 120.01(9) .
C331 C336 C337 119.98(10) .
C340 C336 C337 107.6(3) .
C360 C337 C336 119.95(11) .
C360 C337 C338 119.98(9) .
C336 C337 C338 107.3(3) .
C319 C338 C339 119.91(9) .
C319 C338 C337 119.97(9) .
C339 C338 C337 109.4(3) .
C323 C339 C340 120.06(9) .
C323 C339 C338 120.07(10) .
C340 C339 C338 106.4(3) .
C342 C340 C339 120.01(9) .
C342 C340 C336 119.93(9) .
C339 C340 C336 109.3(3) .
C332 C341 C342 120.02(9) .
C332 C341 C345 119.95(9) .
C342 C341 C345 109.0(3) .
C340 C342 C343 119.92(9) .
C340 C342 C341 120.01(9) .
C343 C342 C341 107.2(3) .
C324 C343 C342 120.08(9) .
C324 C343 C344 120.00(9) .
C342 C343 C344 108.4(3) .
C328 C344 C345 120.06(9) .
C328 C344 C343 119.98(9) .
C345 C344 C343 108.2(3) .
C347 C345 C344 120.01(9) .
C347 C345 C341 120.07(9) .
C344 C345 C341 107.3(3) .
C333 C346 C350 119.98(9) .
C333 C346 C347 119.97(9) .
C350 C346 C347 107.1(3) .
C345 C347 C346 119.96(9) .
C345 C347 C348 119.89(9) .
C346 C347 C348 108.9(3) .
C329 C348 C349 119.99(9) .
C329 C348 C347 120.08(9) .
C349 C348 C347 107.5(3) .
C308 C349 C350 119.98(9) .
C308 C349 C348 119.87(9) .
C350 C349 C348 107.9(3) .
C352 C350 C346 120.01(9) .
C352 C350 C349 119.98(9) .
C346 C350 C349 108.6(3) .
C334 C351 C352 119.94(9) .
C334 C351 C355 119.93(9) .
C352 C351 C355 108.7(3) .
C350 C352 C353 120.02(9) .
C350 C352 C351 120.02(9) .
C353 C352 C351 107.3(3) .
C309 C353 C352 119.98(9) .
C309 C353 C354 119.94(9) .
C352 C353 C354 108.5(3) .
C313 C354 C353 120.05(9) .
C313 C354 C355 119.96(9) .
C353 C354 C355 107.9(3) .
C357 C355 C351 120.06(9) .
C357 C355 C354 119.99(9) .
C351 C355 C354 107.6(3) .
C335 C356 C360 120.02(12) .
C335 C356 C357 119.95(9) .
C360 C356 C357 107.5(3) .
C355 C357 C356 119.97(10) .
C355 C357 C358 120.03(9) .
C356 C357 C358 108.7(3) .
C314 C358 C357 119.95(9) .
C314 C358 C359 119.95(9) .
C357 C358 C359 107.5(3) .
C318 C359 C360 119.98(9) .
C318 C359 C358 120.00(9) .
C360 C359 C358 108.1(3) .
C337 C360 C356 120.03(9) .
C337 C360 C359 120.03(9) .
C356 C360 C359 108.3(3) .
C406 C401 C402 119.71(18) .
C406 C401 C405 120.06(18) .
C402 C401 C405 108.3(3) .
C411 C402 C401 119.87(18) .
C411 C402 C403 120.31(18) .
C401 C402 C403 107.1(3) .
C416 C403 C404 120.23(18) .
C416 C403 C402 119.63(18) .
C404 C403 C402 109.0(3) .
C421 C404 C405 119.93(18) .
C421 C404 C403 119.92(18) .
C405 C404 C403 107.3(3) .
C426 C405 C404 120.16(18) .
C426 C405 C401 119.83(18) .
C404 C405 C401 108.3(3) .
C401 C406 C407 120.04(18) .
C401 C406 C410 120.41(18) .
C407 C406 C410 106.3(3) .
C430 C407 C406 119.99(18) .
C430 C407 C408 120.05(17) .
C406 C407 C408 110.2(3) .
C449 C408 C409 120.16(18) .
C449 C408 C407 120.27(18) .
C409 C408 C407 106.2(3) .
C453 C409 C408 119.98(18) .
C453 C409 C410 119.92(18) .
C408 C409 C410 108.7(3) .
C412 C410 C406 119.89(18) .
C412 C410 C409 120.30(18) .
C406 C410 C409 108.6(3) .
C402 C411 C412 120.36(18) .
C402 C411 C415 119.94(18) .
C412 C411 C415 107.4(3) .
C410 C412 C413 119.74(18) .
C410 C412 C411 119.73(18) .
C413 C412 C411 108.8(3) .
C454 C413 C414 120.18(18) .
C454 C413 C412 120.05(18) .
C414 C413 C412 107.4(3) .
C458 C414 C413 119.92(18) .
C458 C414 C415 120.03(18) .
C413 C414 C415 108.3(3) .
C417 C415 C414 119.97(18) .
C417 C415 C411 119.71(18) .
C414 C415 C411 108.2(3) .
C403 C416 C417 120.15(18) .
C403 C416 C420 119.81(18) .
C417 C416 C420 108.5(3) .
C415 C417 C416 120.26(18) .
C415 C417 C418 120.00(18) .
C416 C417 C418 107.7(3) .
C459 C418 C417 120.04(18) .
C459 C418 C419 120.02(18) .
C417 C418 C419 108.1(3) .
C438 C419 C420 119.89(18) .
C438 C419 C418 120.04(18) .
C420 C419 C418 108.1(3) .
C422 C420 C419 120.25(18) .
C422 C420 C416 119.93(18) .
C419 C420 C416 107.6(3) .
C404 C421 C425 120.02(18) .
C404 C421 C422 119.77(17) .
C425 C421 C422 108.6(3) .
C420 C422 C423 119.99(18) .
C420 C422 C421 120.32(18) .
C423 C422 C421 107.2(3) .
C439 C423 C422 119.75(18) .
C439 C423 C424 119.84(18) .
C422 C423 C424 108.9(3) .
C443 C424 C425 120.14(18) .
C443 C424 C423 119.97(18) .
C425 C424 C423 107.4(3) .
C427 C425 C421 120.00(18) .
C427 C425 C424 119.95(18) .
C421 C425 C424 108.0(3) .
C405 C426 C430 120.11(18) .
C405 C426 C427 119.82(18) .
C430 C426 C427 107.9(3) .
C425 C427 C428 119.91(18) .
C425 C427 C426 120.08(18) .
C428 C427 C426 108.5(3) .
C444 C428 C427 120.11(18) .
C444 C428 C429 119.84(18) .
C427 C428 C429 107.2(3) .
C448 C429 C430 120.32(18) .
C448 C429 C428 119.94(18) .
C430 C429 C428 108.8(3) .
C407 C430 C429 119.58(18) .
C407 C430 C426 119.92(18) .
C429 C430 C426 107.6(3) .
C436 C431 C435 119.92(19) .
C436 C431 C432 120.12(18) .
C435 C431 C432 107.3(3) .
C441 C432 C433 119.92(18) .
C441 C432 C431 119.85(18) .
C433 C432 C431 108.6(3) .
C446 C433 C434 120.03(18) .
C446 C433 C432 120.16(18) .
C434 C433 C432 107.6(3) .
C451 C434 C435 120.15(18) .
C451 C434 C433 120.15(18) .
C435 C434 C433 108.0(3) .
C456 C435 C434 120.05(18) .
C456 C435 C431 119.93(19) .
C434 C435 C431 108.5(3) .
C431 C436 C440 119.98(18) .
C431 C436 C437 120.08(18) .
C440 C436 C437 107.6(3) .
C460 C437 C436 120.07(18) .
C460 C437 C438 119.92(18) .
C436 C437 C438 107.3(3) .
C419 C438 C439 119.88(18) .
C419 C438 C437 119.95(18) .
C439 C438 C437 109.3(3) .
C423 C439 C440 120.13(18) .
C423 C439 C438 120.22(18) .
C440 C439 C438 106.4(3) .
C442 C440 C439 119.95(18) .
C442 C440 C436 119.94(18) .
C439 C440 C436 109.4(3) .
C432 C441 C442 120.06(18) .
C432 C441 C445 119.91(18) .
C442 C441 C445 108.9(3) .
C440 C442 C443 119.94(18) .
C440 C442 C441 120.02(18) .
C443 C442 C441 107.2(3) .
C424 C443 C442 120.14(18) .
C424 C443 C444 119.87(18) .
C442 C443 C444 108.4(3) .
C428 C444 C445 120.17(18) .
C428 C444 C443 119.99(18) .
C445 C444 C443 108.1(3) .
C447 C445 C444 120.05(18) .
C447 C445 C441 120.22(18) .
C444 C445 C441 107.4(3) .
C433 C446 C450 119.87(18) .
C433 C446 C447 119.91(18) .
C450 C446 C447 107.1(3) .
C445 C447 C446 119.87(18) .
C445 C447 C448 119.69(18) .
C446 C447 C448 108.9(3) .
C429 C448 C449 120.04(18) .
C429 C448 C447 120.28(18) .
C449 C448 C447 107.4(3) .
C408 C449 C450 119.90(18) .
C408 C449 C448 119.67(18) .
C450 C449 C448 108.0(3) .
C452 C450 C449 119.98(18) .
C452 C450 C446 120.06(18) .
C449 C450 C446 108.6(3) .
C434 C451 C452 119.83(18) .
C434 C451 C455 119.77(18) .
C452 C451 C455 108.7(3) .
C450 C452 C453 120.07(18) .
C450 C452 C451 120.05(18) .
C453 C452 C451 107.3(3) .
C409 C453 C452 119.88(18) .
C409 C453 C454 119.82(18) .
C452 C453 C454 108.5(3) .
C413 C454 C453 120.17(18) .
C413 C454 C455 119.89(18) .
C453 C454 C455 107.9(3) .
C457 C455 C454 119.96(18) .
C457 C455 C451 120.15(18) .
C454 C455 C451 107.5(3) .
C435 C456 C460 120.25(19) .
C435 C456 C457 119.88(18) .
C460 C456 C457 107.4(3) .
C455 C457 C456 119.99(18) .
C455 C457 C458 120.09(18) .
C456 C457 C458 108.7(3) .
C414 C458 C457 119.95(18) .
C414 C458 C459 119.98(18) .
C457 C458 C459 107.4(3) .
C418 C459 C460 119.96(18) .
C418 C459 C458 119.98(18) .
C460 C459 C458 108.1(3) .
C437 C460 C456 119.75(18) .
C437 C460 C459 120.10(18) .
C456 C460 C459 108.3(3) .
C506 C501 C505 120.02(18) .
C506 C501 C502 119.79(18) .
C505 C501 C502 108.2(3) .
C511 C502 C501 119.85(18) .
C511 C502 C503 120.21(18) .
C501 C502 C503 107.3(3) .
C516 C503 C504 120.17(18) .
C516 C503 C502 119.67(17) .
C504 C503 C502 108.9(3) .
C521 C504 C505 119.85(18) .
C521 C504 C503 119.97(18) .
C505 C504 C503 107.3(3) .
C526 C505 C504 120.17(18) .
C526 C505 C501 119.87(18) .
C504 C505 C501 108.3(3) .
C501 C506 C507 120.10(18) .
C501 C506 C510 120.35(18) .
C507 C506 C510 106.3(3) .
C530 C507 C506 119.92(18) .
C530 C507 C508 120.15(17) .
C506 C507 C508 110.1(3) .
C549 C508 C509 120.06(18) .
C549 C508 C507 120.11(18) .
C509 C508 C507 106.2(3) .
C553 C509 C508 120.06(18) .
C553 C509 C510 119.83(18) .
C508 C509 C510 108.6(3) .
C512 C510 C506 119.84(18) .
C512 C510 C509 120.27(18) .
C506 C510 C509 108.6(3) .
C502 C511 C512 120.31(18) .
C502 C511 C515 120.02(18) .
C512 C511 C515 107.5(3) .
C510 C512 C513 119.79(18) .
C510 C512 C511 119.86(18) .
C513 C512 C511 108.7(3) .
C554 C513 C514 120.27(18) .
C554 C513 C512 120.07(18) .
C514 C513 C512 107.4(3) .
C558 C514 C513 119.93(18) .
C558 C514 C515 120.14(18) .
C513 C514 C515 108.3(3) .
C517 C515 C514 119.98(18) .
C517 C515 C511 119.76(18) .
C514 C515 C511 108.1(3) .
C503 C516 C517 120.17(18) .
C503 C516 C520 119.79(18) .
C517 C516 C520 108.5(3) .
C515 C517 C516 120.15(18) .
C515 C517 C518 119.87(18) .
C516 C517 C518 107.7(3) .
C559 C518 C517 120.13(18) .
C559 C518 C519 120.01(18) .
C517 C518 C519 108.1(3) .
C538 C519 C520 119.88(18) .
C538 C519 C518 119.95(18) .
C520 C519 C518 108.1(3) .
C522 C520 C519 120.16(18) .
C522 C520 C516 119.98(18) .
C519 C520 C516 107.6(3) .
C504 C521 C522 119.81(18) .
C504 C521 C525 120.07(18) .
C522 C521 C525 108.6(3) .
C520 C522 C521 120.26(18) .
C520 C522 C523 120.05(18) .
C521 C522 C523 107.1(3) .
C539 C523 C522 119.76(18) .
C539 C523 C524 119.78(18) .
C522 C523 C524 108.9(3) .
C543 C524 C523 119.98(18) .
C543 C524 C525 120.11(18) .
C523 C524 C525 107.3(3) .
C527 C525 C521 119.99(18) .
C527 C525 C524 119.88(18) .
C521 C525 C524 108.0(3) .
C505 C526 C530 120.06(18) .
C505 C526 C527 119.86(18) .
C530 C526 C527 107.9(3) .
C525 C527 C528 119.96(18) .
C525 C527 C526 120.04(18) .
C528 C527 C526 108.5(3) .
C544 C528 C529 119.82(18) .
C544 C528 C527 120.12(18) .
C529 C528 C527 107.2(3) .
C548 C529 C528 119.92(18) .
C548 C529 C530 120.13(18) .
C528 C529 C530 108.8(3) .
C507 C530 C529 119.63(18) .
C507 C530 C526 119.97(18) .
C529 C530 C526 107.6(3) .
C536 C531 C535 120.00(19) .
C536 C531 C532 120.24(18) .
C535 C531 C532 107.3(3) .
C541 C532 C533 119.87(18) .
C541 C532 C531 119.80(18) .
C533 C532 C531 108.6(3) .
C546 C533 C534 119.89(18) .
C546 C533 C532 120.22(18) .
C534 C533 C532 107.6(3) .
C551 C534 C535 120.14(18) .
C551 C534 C533 120.18(18) .
C535 C534 C533 108.0(3) .
C556 C535 C534 120.09(18) .
C556 C535 C531 119.88(19) .
C534 C535 C531 108.5(3) .
C531 C536 C540 119.91(18) .
C531 C536 C537 120.07(18) .
C540 C536 C537 107.6(3) .
C560 C537 C536 119.97(18) .
C560 C537 C538 119.92(18) .
C536 C537 C538 107.4(3) .
C519 C538 C539 119.95(18) .
C519 C538 C537 120.04(18) .
C539 C538 C537 109.3(3) .
C523 C539 C540 120.13(18) .
C523 C539 C538 120.18(18) .
C540 C539 C538 106.4(3) .
C542 C540 C539 120.06(18) .
C542 C540 C536 119.89(18) .
C539 C540 C536 109.3(3) .
C532 C541 C545 119.87(18) .
C532 C541 C542 119.97(18) .
C545 C541 C542 108.9(3) .
C540 C542 C543 119.76(18) .
C540 C542 C541 120.15(18) .
C543 C542 C541 107.2(3) .
C524 C543 C542 120.25(18) .
C524 C543 C544 120.00(18) .
C542 C543 C544 108.5(3) .
C528 C544 C545 120.24(18) .
C528 C544 C543 119.91(18) .
C545 C544 C543 108.1(3) .
C547 C545 C544 119.95(18) .
C547 C545 C541 120.32(18) .
C544 C545 C541 107.3(3) .
C533 C546 C550 119.99(18) .
C533 C546 C547 119.89(18) .
C550 C546 C547 107.1(3) .
C545 C547 C546 119.81(18) .
C545 C547 C548 119.74(18) .
C546 C547 C548 108.9(3) .
C529 C548 C549 120.21(18) .
C529 C548 C547 120.31(18) .
C549 C548 C547 107.4(3) .
C508 C549 C550 119.92(18) .
C508 C549 C548 119.70(18) .
C550 C549 C548 108.0(3) .
C552 C550 C549 120.04(18) .
C552 C550 C546 120.06(18) .
C549 C550 C546 108.6(3) .
C534 C551 C552 119.89(18) .
C534 C551 C555 119.73(18) .
C552 C551 C555 108.7(3) .
C550 C552 C553 120.01(18) .
C550 C552 C551 119.97(18) .
C553 C552 C551 107.3(3) .
C509 C553 C552 119.89(18) .
C509 C553 C554 119.96(18) .
C552 C553 C554 108.5(3) .
C513 C554 C553 120.08(18) .
C513 C554 C555 119.79(18) .
C553 C554 C555 107.9(3) .
C557 C555 C554 119.97(18) .
C557 C555 C551 120.16(18) .
C554 C555 C551 107.6(3) .
C535 C556 C560 120.19(19) .
C535 C556 C557 119.81(18) .
C560 C556 C557 107.4(3) .
C555 C557 C556 120.05(18) .
C555 C557 C558 120.16(18) .
C556 C557 C558 108.7(3) .
C514 C558 C557 119.86(18) .
C514 C558 C559 119.85(18) .
C557 C558 C559 107.5(3) .
C518 C559 C560 120.01(18) .
C518 C559 C558 120.01(18) .
C560 C559 C558 108.0(3) .
C537 C560 C556 119.90(18) .
C537 C560 C559 120.05(18) .
C556 C560 C559 108.4(3) .
C2A C1A C6A 120.0 .
C2A C1A Cl1A 120.61(10) .
C6A C1A Cl1A 119.39(10) .
C1A C2A C3A 120.0 .
C4A C3A C2A 120.0 .
C5A C4A C3A 120.0 .
C4A C5A C6A 120.0 .
C5A C6A C1A 120.0 .
C2B C1B C6B 120.0 .
C2B C1B Cl1B 120.68(15) .
C6B C1B Cl1B 119.29(15) .
C3B C2B C1B 120.0 .
C2B C3B C4B 120.0 .
C5B C4B C3B 120.0 .
C6B C5B C4B 120.0 .
C5B C6B C1B 120.0 .
C2C C1C C6C 120.0 .
C2C C1C Cl1C 120.88(15) .
C6C C1C Cl1C 119.10(15) .
C3C C2C C1C 120.0 .
C2C C3C C4C 120.0 .
C5C C4C C3C 120.0 .
C4C C5C C6C 120.0 .
C5C C6C C1C 120.0 .
C2D C1D C6D 120.0 .
C2D C1D Cl1D 120.82(16) .
C6D C1D Cl1D 119.18(16) .
C3D C2D C1D 120.0 .
C2D C3D C4D 120.0 .
C5D C4D C3D 120.0 .
C6D C5D C4D 120.0 .
C5D C6D C1D 120.0 .
C2E C1E C6E 120.0 .
C2E C1E Cl1E 120.73(16) .
C6E C1E Cl1E 119.26(16) .
C1E C2E C3E 120.0 .
C2E C3E C4E 120.0 .
C5E C4E C3E 120.0 .
C4E C5E C6E 120.0 .
C5E C6E C1E 120.0 .

loop_
_geom_bond_atom_site_label_1
_geom_bond_atom_site_label_2
_geom_bond_distance
_geom_bond_site_symmetry_2
Zn N1 2.0660(16) .
Zn N3 2.0706(16) .
Zn N4 2.0820(16) .
Zn N2 2.0905(17) .
Zn N5 2.2497(16) .
N1 C1 1.371(2) .
N1 C4 1.372(2) .
N2 C9 1.371(2) .
N2 C6 1.377(2) .
N3 C11 1.364(2) .
N3 C14 1.372(2) .
N4 C19 1.371(2) .
N4 C16 1.381(2) .
C1 C20 1.409(3) .
C1 C2 1.443(3) .
C2 C3 1.358(3) .
C3 C4 1.443(3) .
C4 C5 1.407(3) .
C5 C6 1.400(3) .
C5 C27A 1.499(3) .
C5 C27B 1.524(7) .
C6 C7 1.448(3) .
C7 C8 1.356(3) .
C8 C9 1.444(3) .
C9 C10 1.403(3) .
C10 C11 1.413(3) .
C10 C33 1.497(3) .
C11 C12 1.446(3) .
C12 C13 1.351(3) .
C13 C14 1.454(3) .
C14 C15 1.401(3) .
C15 C16 1.404(3) .
C15 C39 1.500(3) .
C16 C17 1.440(3) .
C17 C18 1.355(3) .
C18 C19 1.443(3) .
C19 C20 1.407(3) .
C20 C21 1.500(3) .
C21 C26 1.385(3) .
C21 C22 1.391(3) .
C22 C23 1.385(3) .
C23 C24 1.391(3) .
C24 C25 1.379(3) .
C25 C26 1.391(3) .
C27A C28A 1.3900 .
C27A C32A 1.3900 .
C28A C29A 1.3900 .
C29A C30A 1.3900 .
C30A C31A 1.3900 .
C31A C32A 1.3900 .
C27B C28B 1.3900 .
C27B C32B 1.3900 .
C28B C29B 1.3900 .
C29B C30B 1.3900 .
C30B C31B 1.3900 .
C31B C32B 1.3900 .
C33 C38 1.388(3) .
C33 C34 1.392(3) .
C34 C35 1.393(3) .
C35 C36 1.388(4) .
C36 C37 1.374(3) .
C37 C38 1.387(3) .
C39 C40 1.367(3) .
C39 C44 1.395(3) .
C40 C41 1.394(4) .
C41 C42 1.381(5) .
C42 C43 1.367(4) .
C43 C44 1.394(3) .
N5 C46 1.484(2) .
N5 C45 1.486(3) .
N5 C47 1.486(2) .
C45 C46 1.511(3) 3_667
C46 C45 1.511(3) 3_667
C301 C306 1.3705(19) .
C301 C302 1.4563(15) .
C301 C305 1.4565(15) .
C302 C311 1.3692(19) .
C302 C303 1.4561(15) .
C303 C316 1.3704(19) .
C303 C304 1.4553(15) .
C304 C321 1.3708(19) .
C304 C305 1.4551(15) .
C305 C326 1.3697(19) .
C306 C307 1.4539(15) .
C306 C310 1.4543(15) .
C307 C330 1.3710(19) .
C307 C308 1.4548(15) .
C308 C349 1.3697(19) .
C308 C309 1.4544(15) .
C309 C353 1.3707(19) .
C309 C310 1.4549(15) .
C310 C312 1.3703(19) .
C311 C312 1.4556(15) .
C311 C315 1.4561(15) .
C312 C313 1.4557(15) .
C313 C354 1.3696(19) .
C313 C314 1.4552(15) .
C314 C358 1.3700(19) .
C314 C315 1.4552(15) .
C315 C317 1.3707(19) .
C316 C317 1.4534(15) .
C316 C320 1.4556(15) .
C317 C318 1.4550(15) .
C318 C359 1.3696(19) .
C318 C319 1.4561(15) .
C319 C338 1.3699(19) .
C319 C320 1.4548(15) .
C320 C322 1.3700(19) .
C321 C322 1.4547(15) .
C321 C325 1.4548(15) .
C322 C323 1.4552(15) .
C323 C339 1.3705(19) .
C323 C324 1.4565(15) .
C324 C343 1.3694(19) .
C324 C325 1.4565(15) .
C325 C327 1.3698(19) .
C326 C330 1.4558(15) .
C326 C327 1.4563(15) .
C327 C328 1.4554(15) .
C328 C344 1.3695(19) .
C328 C329 1.4561(15) .
C329 C348 1.3685(19) .
C329 C330 1.4558(15) .
C331 C336 1.3698(19) .
C331 C335 1.4544(17) .
C331 C332 1.4558(15) .
C332 C341 1.3700(19) .
C332 C333 1.4557(15) .
C333 C346 1.3704(19) .
C333 C334 1.4557(15) .
C334 C351 1.3700(19) .
C334 C335 1.4544(15) .
C335 C356 1.371(2) .
C336 C340 1.4549(15) .
C336 C337 1.4561(16) .
C337 C360 1.3700(19) .
C337 C338 1.4564(15) .
C338 C339 1.4561(15) .
C339 C340 1.4538(15) .
C340 C342 1.3712(19) .
C341 C342 1.4551(15) .
C341 C345 1.4557(15) .
C342 C343 1.4546(15) .
C343 C344 1.4561(15) .
C344 C345 1.4552(15) .
C345 C347 1.3699(19) .
C346 C350 1.4550(15) .
C346 C347 1.4556(15) .
C347 C348 1.4565(15) .
C348 C349 1.4564(15) .
C349 C350 1.4551(15) .
C350 C352 1.3705(19) .
C351 C352 1.4555(15) .
C351 C355 1.4561(15) .
C352 C353 1.4548(15) .
C353 C354 1.4556(15) .
C354 C355 1.4561(15) .
C355 C357 1.3695(19) .
C356 C360 1.4548(15) .
C356 C357 1.4558(15) .
C357 C358 1.4564(15) .
C358 C359 1.4565(15) .
C359 C360 1.4558(15) .
C401 C406 1.370(2) .
C401 C402 1.456(2) .
C401 C405 1.457(2) .
C402 C411 1.369(2) .
C402 C403 1.457(2) .
C403 C416 1.370(2) .
C403 C404 1.456(2) .
C404 C421 1.371(2) .
C404 C405 1.455(2) .
C405 C426 1.370(2) .
C406 C407 1.453(2) .
C406 C410 1.454(2) .
C407 C430 1.371(2) .
C407 C408 1.454(2) .
C408 C449 1.369(2) .
C408 C409 1.453(2) .
C409 C453 1.371(2) .
C409 C410 1.455(2) .
C410 C412 1.370(2) .
C411 C412 1.456(2) .
C411 C415 1.457(2) .
C412 C413 1.455(2) .
C413 C454 1.369(2) .
C413 C414 1.455(2) .
C414 C458 1.370(2) .
C414 C415 1.455(2) .
C415 C417 1.371(2) .
C416 C417 1.452(2) .
C416 C420 1.456(2) .
C417 C418 1.455(2) .
C418 C459 1.369(2) .
C418 C419 1.457(2) .
C419 C438 1.370(2) .
C419 C420 1.454(2) .
C420 C422 1.369(2) .
C421 C425 1.455(2) .
C421 C422 1.455(2) .
C422 C423 1.455(2) .
C423 C439 1.372(2) .
C423 C424 1.457(2) .
C424 C443 1.369(2) .
C424 C425 1.457(2) .
C425 C427 1.370(2) .
C426 C430 1.456(2) .
C426 C427 1.457(2) .
C427 C428 1.456(2) .
C428 C444 1.369(2) .
C428 C429 1.456(2) .
C429 C448 1.367(2) .
C429 C430 1.456(2) .
C431 C436 1.370(2) .
C431 C435 1.455(2) .
C431 C432 1.457(2) .
C432 C441 1.370(2) .
C432 C433 1.456(2) .
C433 C446 1.371(2) .
C433 C434 1.455(2) .
C434 C451 1.370(2) .
C434 C435 1.454(2) .
C435 C456 1.371(2) .
C436 C440 1.455(2) .
C436 C437 1.456(2) .
C437 C460 1.370(2) .
C437 C438 1.458(2) .
C438 C439 1.456(2) .
C439 C440 1.453(2) .
C440 C442 1.372(2) .
C441 C442 1.455(2) .
C441 C445 1.455(2) .
C442 C443 1.454(2) .
C443 C444 1.457(2) .
C444 C445 1.455(2) .
C445 C447 1.370(2) .
C446 C450 1.455(2) .
C446 C447 1.456(2) .
C447 C448 1.457(2) .
C448 C449 1.457(2) .
C449 C450 1.454(2) .
C450 C452 1.371(2) .
C451 C452 1.456(2) .
C451 C455 1.456(2) .
C452 C453 1.454(2) .
C453 C454 1.456(2) .
C454 C455 1.456(2) .
C455 C457 1.369(2) .
C456 C460 1.455(2) .
C456 C457 1.455(2) .
C457 C458 1.456(2) .
C458 C459 1.457(2) .
C459 C460 1.456(2) .
C501 C506 1.370(2) .
C501 C505 1.456(2) .
C501 C502 1.456(2) .
C502 C511 1.368(2) .
C502 C503 1.457(2) .
C503 C516 1.371(2) .
C503 C504 1.456(2) .
C504 C521 1.371(2) .
C504 C505 1.455(2) .
C505 C526 1.370(2) .
C506 C507 1.453(2) .
C506 C510 1.453(2) .
C507 C530 1.371(2) .
C507 C508 1.455(2) .
C508 C549 1.369(2) .
C508 C509 1.454(2) .
C509 C553 1.371(2) .
C509 C510 1.455(2) .
C510 C512 1.370(2) .
C511 C512 1.456(2) .
C511 C515 1.457(2) .
C512 C513 1.455(2) .
C513 C554 1.369(2) .
C513 C514 1.455(2) .
C514 C558 1.369(2) .
C514 C515 1.456(2) .
C515 C517 1.372(2) .
C516 C517 1.452(2) .
C516 C520 1.456(2) .
C517 C518 1.455(2) .
C518 C559 1.369(2) .
C518 C519 1.457(2) .
C519 C538 1.370(2) .
C519 C520 1.455(2) .
C520 C522 1.369(2) .
C521 C522 1.454(2) .
C521 C525 1.455(2) .
C522 C523 1.455(2) .
C523 C539 1.371(2) .
C523 C524 1.457(2) .
C524 C543 1.368(2) .
C524 C525 1.457(2) .
C525 C527 1.370(2) .
C526 C530 1.456(2) .
C526 C527 1.457(2) .
C527 C528 1.456(2) .
C528 C544 1.369(2) .
C528 C529 1.456(2) .
C529 C548 1.367(2) .
C529 C530 1.456(2) .
C531 C536 1.370(2) .
C531 C535 1.454(2) .
C531 C532 1.457(2) .
C532 C541 1.370(2) .
C532 C533 1.456(2) .
C533 C546 1.371(2) .
C533 C534 1.456(2) .
C534 C551 1.370(2) .
C534 C535 1.454(2) .
C535 C556 1.371(2) .
C536 C540 1.454(2) .
C536 C537 1.456(2) .
C537 C560 1.370(2) .
C537 C538 1.457(2) .
C538 C539 1.456(2) .
C539 C540 1.453(2) .
C540 C542 1.371(2) .
C541 C545 1.456(2) .
C541 C542 1.456(2) .
C542 C543 1.454(2) .
C543 C544 1.456(2) .
C544 C545 1.455(2) .
C545 C547 1.370(2) .
C546 C550 1.455(2) .
C546 C547 1.456(2) .
C547 C548 1.457(2) .
C548 C549 1.456(2) .
C549 C550 1.455(2) .
C550 C552 1.371(2) .
C551 C552 1.456(2) .
C551 C555 1.457(2) .
C552 C553 1.454(2) .
C553 C554 1.456(2) .
C554 C555 1.456(2) .
C555 C557 1.369(2) .
C556 C560 1.454(2) .
C556 C557 1.455(2) .
C557 C558 1.457(2) .
C558 C559 1.457(2) .
C559 C560 1.456(2) .
Cl1A C1A 1.7085(13) .
C1A C2A 1.3900 .
C1A C6A 1.3900 .
C2A C3A 1.3900 .
C3A C4A 1.3900 .
C4A C5A 1.3900 .
C5A C6A 1.3900 .
Cl1B C1B 1.7089(18) .
C1B C2B 1.3900 .
C1B C6B 1.3900 .
C2B C3B 1.3900 .
C3B C4B 1.3900 .
C4B C5B 1.3900 .
C5B C6B 1.3900 .
Cl1C C1C 1.7088(17) .
C1C C2C 1.3900 .
C1C C6C 1.3900 .
C2C C3C 1.3900 .
C3C C4C 1.3900 .
C4C C5C 1.3900 .
C5C C6C 1.3900 .
Cl1D C1D 1.7087(18) .
C1D C2D 1.3900 .
C1D C6D 1.3900 .
C2D C3D 1.3900 .
C3D C4D 1.3900 .
C4D C5D 1.3900 .
C5D C6D 1.3900 .
Cl1E C1E 1.7087(18) .
C1E C2E 1.3900 .
C1E C6E 1.3900 .
C2E C3E 1.3900 .
C3E C4E 1.3900 .
C4E C5E 1.3900 .
C5E C6E 1.3900 .
